data_7047611
loop_
_publ_author_name
'Sava, Daniel Florin'
'Zheng, Nan'
'Vit\'orica-Yrez\'abal, I\~nigo J'
'Timco, Grigore A.'
'Winpenny, Richard E. P.'

_publ_section_title
;
 Binding of halogens by a Cr<sub>8</sub> metallacrown.
;
_journal_issue 39
_journal_name_full 'Dalton transactions (Cambridge, England : 2003)'
_journal_page_first 13771
_journal_page_last 13775
_journal_paper_doi 10.1039/c8dt03172j
_journal_volume 47
_journal_year 2018
_chemical_formula_moiety 'C80 H144 Cr8 F8 O32'
_chemical_formula_sum 'C80 H144 Cr8 F8 O32'
_chemical_formula_weight 2185.94
_space_group_crystal_system monoclinic
_space_group_IT_number 15
_space_group_name_Hall '-I 2ya'
_space_group_name_H-M_alt 'I 1 2/a 1'
_symmetry_space_group_name_Hall '-I 2ya'
_symmetry_space_group_name_H-M 'I 1 2/a 1'
_atom_sites_solution_hydrogens geom
_atom_sites_solution_primary dual
_audit_creation_date 2018-05-15
_audit_creation_method
;
Olex2 1.2
(compiled 2018.04.26 svn.r3504 for OlexSys, GUI svn.r5492)
;
_audit_update_record
;
2018-08-02 deposited with the CCDC.
2018-09-10 downloaded from the CCDC.
;
_cell_angle_alpha 90
_cell_angle_beta 111.178(4)
_cell_angle_gamma 90
_cell_formula_units_Z 8
_cell_length_a 34.7238(10)
_cell_length_b 16.5752(5)
_cell_length_c 44.522(2)
_cell_measurement_reflns_used 18302
_cell_measurement_temperature 199.78(10)
_cell_measurement_theta_max 27.6220
_cell_measurement_theta_min 1.5680
_cell_volume 23894.2(16)
_computing_cell_refinement 'CrysAlisPro 1.171.39.30c (Rigaku OD, 2017)'
_computing_data_collection 'CrysAlisPro 1.171.39.30c (Rigaku OD, 2017)'
_computing_data_reduction 'CrysAlisPro 1.171.39.30c (Rigaku OD, 2017)'
_computing_molecular_graphics 'Olex2 (Dolomanov et al., 2009)'
_computing_publication_material 'Olex2 (Dolomanov et al., 2009)'
_computing_structure_refinement 'ShelXL (Sheldrick, 2015)'
_computing_structure_solution 'ShelXT (Sheldrick, 2015)'
_diffrn_ambient_environment N~2~
_diffrn_ambient_temperature 199.78(10)
_diffrn_detector 'CCD plate'
_diffrn_measured_fraction_theta_full 0.997
_diffrn_measured_fraction_theta_max 0.994
_diffrn_measurement_details
;
List of Runs (angles in degrees, time in seconds):

  # Type    Start    End  Width  t~exp~   \w     \q     \k     \f   Frames
#--------------------------------------------------------------------------
  1  \w    -69.00 -36.00   1.00    6.00    --   19.70  43.00-103.00   33
  2  \w    -66.00  78.00   1.00    6.00    --   19.70  60.00   0.00  144
  3  \w     82.00 108.00   1.00    6.00    --   19.70  60.00   0.00   26
  4  \w     -3.00  23.00   1.00    6.00    --   19.70  60.00 -90.00   26
  5  \w     76.00 102.00   1.00    6.00    --   19.70  60.00 -90.00   26
  6  \w     -7.00  88.00   1.00    6.00    --   19.70  43.00-103.00   95
;
_diffrn_measurement_device 'four-circle diffractometer'
_diffrn_measurement_device_type 'XtaLAB AFC11 (RINC): quarter-chi single'
_diffrn_measurement_method '\w scans'
_diffrn_orient_matrix_type 'CrysAlisPro convention (1999,Acta A55,543-557)'
_diffrn_orient_matrix_UB_11 0.0087882000
_diffrn_orient_matrix_UB_12 -0.0274614000
_diffrn_orient_matrix_UB_13 -0.0079391000
_diffrn_orient_matrix_UB_21 0.0196007000
_diffrn_orient_matrix_UB_22 0.0051275000
_diffrn_orient_matrix_UB_23 0.0123926000
_diffrn_orient_matrix_UB_31 -0.0043602000
_diffrn_orient_matrix_UB_32 -0.0323924000
_diffrn_orient_matrix_UB_33 0.0086678000
_diffrn_radiation_monochromator graphite
_diffrn_radiation_probe x-ray
_diffrn_radiation_type MoK\a
_diffrn_radiation_wavelength 0.71073
_diffrn_reflns_av_R_equivalents 0.0419
_diffrn_reflns_av_unetI/netI 0.0632
_diffrn_reflns_Laue_measured_fraction_full 0.997
_diffrn_reflns_Laue_measured_fraction_max 0.994
_diffrn_reflns_limit_h_max 42
_diffrn_reflns_limit_h_min -43
_diffrn_reflns_limit_k_max 20
_diffrn_reflns_limit_k_min -16
_diffrn_reflns_limit_l_max 55
_diffrn_reflns_limit_l_min -54
_diffrn_reflns_number 68754
_diffrn_reflns_point_group_measured_fraction_full 0.997
_diffrn_reflns_point_group_measured_fraction_max 0.994
_diffrn_reflns_theta_full 25.242
_diffrn_reflns_theta_max 26.372
_diffrn_reflns_theta_min 1.556
_diffrn_source 'fine-focus sealed X-ray tube'
_diffrn_source_type 'Enhance (Mo) X-ray Source'
_exptl_absorpt_coefficient_mu 0.773
_exptl_absorpt_correction_T_max 1.00000
_exptl_absorpt_correction_T_min 0.57328
_exptl_absorpt_correction_type multi-scan
_exptl_absorpt_process_details
;
CrysAlisPro 1.171.39.30c (Rigaku Oxford Diffraction, 2017)
Empirical absorption correction using spherical harmonics,
 implemented in SCALE3 ABSPACK scaling algorithm.
;
_exptl_crystal_colour 'clear dark green'
_exptl_crystal_colour_lustre clear
_exptl_crystal_colour_modifier dark
_exptl_crystal_colour_primary green
_exptl_crystal_density_diffrn 1.215
_exptl_crystal_description block
_exptl_crystal_F_000 9152
_exptl_crystal_size_max 0.4
_exptl_crystal_size_mid 0.1
_exptl_crystal_size_min 0.1
_refine_diff_density_max 1.488
_refine_diff_density_min -0.705
_refine_diff_density_rms 0.088
_refine_ls_extinction_method none
_refine_ls_goodness_of_fit_ref 1.013
_refine_ls_hydrogen_treatment constr
_refine_ls_matrix_type full
_refine_ls_number_parameters 1500
_refine_ls_number_reflns 24279
_refine_ls_number_restraints 1728
_refine_ls_restrained_S_all 0.999
_refine_ls_R_factor_all 0.1168
_refine_ls_R_factor_gt 0.0703
_refine_ls_shift/su_max 0.002
_refine_ls_shift/su_mean 0.000
_refine_ls_structure_factor_coef Fsqd
_refine_ls_weighting_details 'w=1/[\s^2^(Fo^2^)+(0.0781P)^2^+128.6543P] where P=(Fo^2^+2Fc^2^)/3'
_refine_ls_weighting_scheme calc
_refine_ls_wR_factor_gt 0.1641
_refine_ls_wR_factor_ref 0.1879
_reflns_Friedel_coverage 0.000
_reflns_number_gt 16002
_reflns_number_total 24279
_reflns_threshold_expression 'I > 2\s(I)'
_cod_data_source_file c8dt03172j2.cif
_cod_data_source_block lrepw157_4_200_00
_cod_depositor_comments 'Adding full bibliography for 7047602--7047620.cif.'
_cod_original_cell_volume 23894.0(16)
_cod_database_code 7047611
_shelx_shelxl_version_number 2018/3
_chemical_oxdiff_formula Cr8F8O32C80H144I
_shelx_space_group_comment
;
The symmetry employed for this shelxl refinement is uniquely defined
by the following loop, which should always be used as a source of
symmetry information in preference to the above space-group names.
They are only intended as comments.
;
_shelx_estimated_absorpt_t_max 0.927
_shelx_estimated_absorpt_t_min 0.747
_reflns_odcompleteness_completeness 84.15
_reflns_odcompleteness_iscentric 1
_reflns_odcompleteness_theta 29.07
_olex2_refinement_description
;
1. Fixed Uiso
 At 1.5 times of:
  All C(H,H,H) groups
2. Restrained distances
 C13-C12 \\sim C13-C11 \\sim C12-C11
 with sigma of 0.004
 C10-C9 \\sim C10-C13 \\sim C10-C12 \\sim C10-C11
 with sigma of 0.002
 C17-C15 \\sim C17-C16 \\sim C15-C16
 with sigma of 0.004
 C14-C9 \\sim C14-C17 \\sim C14-C15 \\sim C14-C16
 with sigma of 0.002
 C78-C74 \\sim C78-C76 \\sim C74-C76 \\sim C75-C77 \\sim C75-C73 \\sim C77-C73
 with sigma of 0.006
 C72-C71 \\sim C72-C78 \\sim C72-C74 \\sim C72-C76 \\sim C72-C75 \\sim C72-C77
\\sim C72-C73
 with sigma of 0.003
 C45-C43 \\sim C45-C41 \\sim C43-C41 \\sim C46-C42 \\sim C46-C44 \\sim C42-C44
 with sigma of 0.004
 C40-C39 \\sim C40-C45 \\sim C40-C43 \\sim C40-C41 \\sim C40-C46 \\sim C40-C42
\\sim C40-C44
 with sigma of 0.002
 C51-C49 \\sim C51-C53 \\sim C49-C53 \\sim C54-C50 \\sim C54-C52 \\sim C50-C52
 with sigma of 0.004
 C48-C47 \\sim C48-C51 \\sim C48-C49 \\sim C48-C53 \\sim C48-C54 \\sim C48-C50
\\sim C48-C52
 with sigma of 0.002
 C67-C65 \\sim C67-C69 \\sim C65-C69 \\sim C70-C66 \\sim C70-C68 \\sim C66-C68
 with sigma of 0.004
 C64-C63 \\sim C64-C67 \\sim C64-C65 \\sim C64-C69 \\sim C64-C70 \\sim C64-C66
\\sim C64-C68
 with sigma of 0.002
 C85-C83 \\sim C85-C81 \\sim C83-C81 \\sim C82-C84 \\sim C82-C86 \\sim C84-C86
 with sigma of 0.004
 C80-C79 \\sim C80-C85 \\sim C80-C83 \\sim C80-C81 \\sim C80-C82 \\sim C80-C84
\\sim C80-C86
 with sigma of 0.002
 C7-C3 \\sim C7-C5 \\sim C3-C5 \\sim C8-C4 \\sim C8-C6 \\sim C4-C6
 with sigma of 0.004
 C2-C1 \\sim C2-C7 \\sim C2-C3 \\sim C2-C5 \\sim C2-C8 \\sim C2-C4 \\sim C2-C6
 with sigma of 0.002
 C91-C89 \\sim C91-C93 \\sim C89-C93 \\sim C92-C94 \\sim C92-C90 \\sim C94-C90
 with sigma of 0.004
 C88-C87 \\sim C88-C91 \\sim C88-C89 \\sim C88-C93 \\sim C88-C92 \\sim C88-C94
\\sim C88-C90
 with sigma of 0.002
 C27-C25 \\sim C27-C29 \\sim C25-C29 \\sim C26-C30 \\sim C26-C28 \\sim C30-C28
 with sigma of 0.004
 C24-C23 \\sim C24-C27 \\sim C24-C25 \\sim C24-C29 \\sim C24-C26 \\sim C24-C30
\\sim C24-C28
 with sigma of 0.002
 C33-C35 \\sim C33-C37 \\sim C35-C37 \\sim C38-C36 \\sim C38-C34 \\sim C36-C34
 with sigma of 0.004
 C32-C31 \\sim C32-C33 \\sim C32-C35 \\sim C32-C37 \\sim C32-C38 \\sim C32-C36
\\sim C32-C34
 with sigma of 0.002
 C106-C102 \\sim C106-C104 \\sim C102-C104 \\sim C105-C107 \\sim C105-C103
\\sim C107-C103
 with sigma of 0.004
 C101-C100 \\sim C101-C106 \\sim C101-C102 \\sim C101-C104 \\sim C101-C105
\\sim C101-C107 \\sim C101-
 C103
 with sigma of 0.002
 C61-C57 \\sim C61-C59 \\sim C57-C59 \\sim C62-C58 \\sim C62-C60 \\sim C58-C60
 with sigma of 0.004
 C56-C55 \\sim C56-C61 \\sim C56-C57 \\sim C56-C59 \\sim C56-C62 \\sim C56-C58
\\sim C56-C60
 with sigma of 0.002
3. Uiso/Uaniso restraints and constraints
C96 \\sim C97 \\sim C98 \\sim C99: within 2A with sigma of 0.002 and sigma for
terminal atoms of 0.004
C32 \\sim C33 \\sim C35 \\sim C37 \\sim C34 \\sim C36 \\sim C38: within 2A with
sigma of 0.002 and sigma for terminal atoms of 0.004
C13 \\sim C11 \\sim C15 \\sim C10 \\sim C14 \\sim C16 \\sim C12 \\sim C17:
within 2A with sigma of 0.002 and sigma for terminal atoms of 0.004
C78 \\sim C77 \\sim C76 \\sim C75 \\sim C74 \\sim C73 \\sim C72: within 2A with
sigma of 0.002 and sigma for terminal atoms of 0.004
C86 \\sim C85 \\sim C84 \\sim C83 \\sim C82 \\sim C81 \\sim C80: within 2A with
sigma of 0.002 and sigma for terminal atoms of 0.004
C89 \\sim C88 \\sim C90 \\sim C91 \\sim C92 \\sim C93 \\sim C94: within 2A with
sigma of 0.002 and sigma for terminal atoms of 0.004
C7 \\sim C6 \\sim C5 \\sim C2 \\sim C4 \\sim C3 \\sim C8: within 2A with sigma
of 0.002 and sigma for terminal atoms of 0.004
C70 \\sim C65 \\sim C66 \\sim C67 \\sim C68 \\sim C69 \\sim C64: within 2A with
sigma of 0.002 and sigma for terminal atoms of 0.004
C53 \\sim C54 \\sim C49 \\sim C50 \\sim C48 \\sim C52 \\sim C51: within 2A with
sigma of 0.002 and sigma for terminal atoms of 0.004
C41 \\sim C42 \\sim C45 \\sim C46 \\sim C40 \\sim C44 \\sim C43: within 2A with
sigma of 0.002 and sigma for terminal atoms of 0.004
C104 \\sim C103 \\sim C102 \\sim C101 \\sim C107 \\sim C106 \\sim C105: within
2A with sigma of 0.002 and sigma for terminal atoms of 0.004
C29 \\sim C28 \\sim C27 \\sim C26 \\sim C25 \\sim C24 \\sim C30: within 2A with
sigma of 0.002 and sigma for terminal atoms of 0.004
C62 \\sim C61 \\sim C56 \\sim C60 \\sim C59 \\sim C57 \\sim C58: within 2A with
sigma of 0.002 and sigma for terminal atoms of 0.004
4. Rigid body (RIGU) restrains
 C9, C10, C11, C12, C13, C14, C15, C16, C17
 with sigma for 1-2 distances of 0.002 and sigma for 1-3 distances of 0.002
 C72, C74, C76, C78, C73, C75, C77
 with sigma for 1-2 distances of 0.002 and sigma for 1-3 distances of 0.002
 C40, C41, C43, C45, C42, C44, C46
 with sigma for 1-2 distances of 0.002 and sigma for 1-3 distances of 0.002
 C48, C49, C51, C53, C50, C52, C54
 with sigma for 1-2 distances of 0.002 and sigma for 1-3 distances of 0.002
 C64, C65, C67, C69, C66, C68, C70
 with sigma for 1-2 distances of 0.002 and sigma for 1-3 distances of 0.002
 C80, C81, C83, C85, C82, C84, C86
 with sigma for 1-2 distances of 0.002 and sigma for 1-3 distances of 0.002
 C2, C3, C5, C7, C4, C6, C8
 with sigma for 1-2 distances of 0.002 and sigma for 1-3 distances of 0.002
 C88, C89, C91, C93, C90, C92, C94
 with sigma for 1-2 distances of 0.002 and sigma for 1-3 distances of 0.002
 C24, C25, C27, C29, C26, C28, C30
 with sigma for 1-2 distances of 0.002 and sigma for 1-3 distances of 0.002
 C96
 with sigma for 1-2 distances of 0.002 and sigma for 1-3 distances of 0.002
 C32, C33, C35, C37, C34, C36, C38
 with sigma for 1-2 distances of 0.001 and sigma for 1-3 distances of 0.001
 C101, C102, C104, C106, C103, C105, C107
 with sigma for 1-2 distances of 0.002 and sigma for 1-3 distances of 0.002
 C56, C57, C59, C61, C58, C60, C62
 with sigma for 1-2 distances of 0.001 and sigma for 1-3 distances of 0.001
5. Others
 Sof(C14)=Sof(C15)=Sof(H15A)=Sof(H15B)=Sof(H15C)=Sof(C16)=Sof(H16A)=Sof(H16B)=
 Sof(H16C)=Sof(C17)=Sof(H17A)=Sof(H17B)=Sof(H17C)=1-FVAR(1)
 Sof(C10)=Sof(C11)=Sof(H11S)=Sof(H11T)=Sof(H11U)=Sof(C12)=Sof(H12A)=Sof(H12B)=
 Sof(H12C)=Sof(C13)=Sof(H13A)=Sof(H13B)=Sof(H13C)=FVAR(1)
 Sof(C73)=Sof(H73A)=Sof(H73B)=Sof(H73C)=Sof(C75)=Sof(H75A)=Sof(H75B)=Sof(H75C)=
 Sof(C77)=Sof(H77A)=Sof(H77B)=Sof(H77C)=1-FVAR(2)
 Sof(C74)=Sof(H74A)=Sof(H74B)=Sof(H74C)=Sof(C76)=Sof(H76A)=Sof(H76B)=Sof(H76C)=
 Sof(C78)=Sof(H78A)=Sof(H78B)=Sof(H78C)=FVAR(2)
 Sof(C103)=Sof(H10J)=Sof(H10K)=Sof(H10L)=Sof(C105)=Sof(H10M)=Sof(H10N)=
 Sof(H10O)=Sof(C107)=Sof(H10P)=Sof(H10Q)=Sof(H10R)=1-FVAR(3)
 Sof(C102)=Sof(H10A)=Sof(H10B)=Sof(H10C)=Sof(C104)=Sof(H10D)=Sof(H10E)=
 Sof(H10F)=Sof(C106)=Sof(H10G)=Sof(H10H)=Sof(H10I)=FVAR(3)
 Sof(C42)=Sof(H42A)=Sof(H42B)=Sof(H42C)=Sof(C44)=Sof(H44A)=Sof(H44B)=Sof(H44C)=
 Sof(C46)=Sof(H46A)=Sof(H46B)=Sof(H46C)=1-FVAR(4)
 Sof(C41)=Sof(H41A)=Sof(H41B)=Sof(H41C)=Sof(C43)=Sof(H43A)=Sof(H43B)=Sof(H43C)=
 Sof(C45)=Sof(H45A)=Sof(H45B)=Sof(H45C)=FVAR(4)
 Sof(C50)=Sof(H50A)=Sof(H50B)=Sof(H50C)=Sof(C52)=Sof(H52A)=Sof(H52B)=Sof(H52C)=
 Sof(C54)=Sof(H54A)=Sof(H54B)=Sof(H54C)=1-FVAR(5)
 Sof(C49)=Sof(H49A)=Sof(H49B)=Sof(H49C)=Sof(C51)=Sof(H51A)=Sof(H51B)=Sof(H51C)=
 Sof(C53)=Sof(H53A)=Sof(H53B)=Sof(H53C)=FVAR(5)
 Sof(C66)=Sof(H66A)=Sof(H66B)=Sof(H66C)=Sof(C68)=Sof(H68A)=Sof(H68B)=Sof(H68C)=
 Sof(C70)=Sof(H70A)=Sof(H70B)=Sof(H70C)=1-FVAR(6)
 Sof(C65)=Sof(H65A)=Sof(H65B)=Sof(H65C)=Sof(C67)=Sof(H67A)=Sof(H67B)=Sof(H67C)=
 Sof(C69)=Sof(H69A)=Sof(H69B)=Sof(H69C)=FVAR(6)
 Sof(C82)=Sof(H82A)=Sof(H82B)=Sof(H82C)=Sof(C84)=Sof(H84A)=Sof(H84B)=Sof(H84C)=
 Sof(C86)=Sof(H86A)=Sof(H86B)=Sof(H86C)=1-FVAR(7)
 Sof(C81)=Sof(H81A)=Sof(H81B)=Sof(H81C)=Sof(C83)=Sof(H83A)=Sof(H83B)=Sof(H83C)=
 Sof(C85)=Sof(H85A)=Sof(H85B)=Sof(H85C)=FVAR(7)
 Sof(C4)=Sof(H4A)=Sof(H4B)=Sof(H4C)=Sof(C6)=Sof(H6A)=Sof(H6B)=Sof(H6C)=Sof(C8)=
 Sof(H8A)=Sof(H8B)=Sof(H8C)=1-FVAR(8)
 Sof(C3)=Sof(H3A)=Sof(H3B)=Sof(H3C)=Sof(C5)=Sof(H5A)=Sof(H5B)=Sof(H5C)=Sof(C7)=
 Sof(H7A)=Sof(H7B)=Sof(H7C)=FVAR(8)
 Sof(C34)=Sof(H34A)=Sof(H34B)=Sof(H34C)=Sof(C36)=Sof(H36A)=Sof(H36B)=Sof(H36C)=
 Sof(C38)=Sof(H38A)=Sof(H38B)=Sof(H38C)=1-FVAR(9)
 Sof(C33)=Sof(H33A)=Sof(H33B)=Sof(H33C)=Sof(C35)=Sof(H35A)=Sof(H35B)=Sof(H35C)=
 Sof(C37)=Sof(H37A)=Sof(H37B)=Sof(H37C)=FVAR(9)
 Sof(C90)=Sof(H90A)=Sof(H90B)=Sof(H90C)=Sof(C92)=Sof(H92A)=Sof(H92B)=Sof(H92C)=
 Sof(C94)=Sof(H94A)=Sof(H94B)=Sof(H94C)=1-FVAR(10)
 Sof(C89)=Sof(H89A)=Sof(H89B)=Sof(H89C)=Sof(C91)=Sof(H91A)=Sof(H91B)=Sof(H91C)=
 Sof(C93)=Sof(H93A)=Sof(H93B)=Sof(H93C)=FVAR(10)
 Sof(C26)=Sof(H26A)=Sof(H26B)=Sof(H26C)=Sof(C28)=Sof(H28A)=Sof(H28B)=Sof(H28C)=
 Sof(C30)=Sof(H30A)=Sof(H30B)=Sof(H30C)=1-FVAR(11)
 Sof(C25)=Sof(H25A)=Sof(H25B)=Sof(H25C)=Sof(C27)=Sof(H27A)=Sof(H27B)=Sof(H27C)=
 Sof(C29)=Sof(H29A)=Sof(H29B)=Sof(H29C)=FVAR(11)
 Sof(C58)=Sof(H58A)=Sof(H58B)=Sof(H58C)=Sof(C60)=Sof(H60A)=Sof(H60B)=Sof(H60C)=
 Sof(C62)=Sof(H62A)=Sof(H62B)=Sof(H62C)=1-FVAR(12)
 Sof(C57)=Sof(H57A)=Sof(H57B)=Sof(H57C)=Sof(C59)=Sof(H59A)=Sof(H59B)=Sof(H59C)=
 Sof(C61)=Sof(H61A)=Sof(H61B)=Sof(H61C)=FVAR(12)
6.a Me refined with riding coordinates:
 C20(H20A,H20B,H20C), C21(H21A,H21B,H21C), C22(H22A,H22B,H22C), C97(H97A,H97B,
 H97C), C98(H98A,H98B,H98C), C99(H99A,H99B,H99C), C110(H11A,H11B,H11C),
 C111(H11D,H11E,H11F), C112(H11G,H11H,H11I), C115(H11J,H11K,H11L), C116(H11M,
 H11N,H11O), C117(H11P,H11Q,H11R), C3(H3A,H3B,H3C), C5(H5A,H5B,H5C), C7(H7A,H7B,
 H7C), C11(H11S,H11T,H11U), C12(H12A,H12B,H12C), C13(H13A,H13B,H13C), C25(H25A,
 H25B,H25C), C27(H27A,H27B,H27C), C29(H29A,H29B,H29C), C33(H33A,H33B,H33C),
 C35(H35A,H35B,H35C), C37(H37A,H37B,H37C), C41(H41A,H41B,H41C), C43(H43A,H43B,
 H43C), C45(H45A,H45B,H45C), C49(H49A,H49B,H49C), C51(H51A,H51B,H51C), C53(H53A,
 H53B,H53C), C57(H57A,H57B,H57C), C59(H59A,H59B,H59C), C61(H61A,H61B,H61C),
 C65(H65A,H65B,H65C), C67(H67A,H67B,H67C), C69(H69A,H69B,H69C), C74(H74A,H74B,
 H74C), C76(H76A,H76B,H76C), C78(H78A,H78B,H78C), C81(H81A,H81B,H81C), C83(H83A,
 H83B,H83C), C85(H85A,H85B,H85C), C89(H89A,H89B,H89C), C91(H91A,H91B,H91C),
 C93(H93A,H93B,H93C), C104(H10D,H10E,H10F), C106(H10G,H10H,H10I), C4(H4A,H4B,
 H4C), C6(H6A,H6B,H6C), C8(H8A,H8B,H8C), C15(H15A,H15B,H15C), C16(H16A,H16B,
 H16C), C26(H26A,H26B,H26C), C28(H28A,H28B,H28C), C30(H30A,H30B,H30C), C34(H34A,
 H34B,H34C), C36(H36A,H36B,H36C), C38(H38A,H38B,H38C), C42(H42A,H42B,H42C),
 C44(H44A,H44B,H44C), C46(H46A,H46B,H46C), C50(H50A,H50B,H50C), C52(H52A,H52B,
 H52C), C54(H54A,H54B,H54C), C58(H58A,H58B,H58C), C60(H60A,H60B,H60C), C62(H62A,
 H62B,H62C), C66(H66A,H66B,H66C), C68(H68A,H68B,H68C), C70(H70A,H70B,H70C),
 C73(H73A,H73B,H73C), C75(H75A,H75B,H75C), C77(H77A,H77B,H77C), C82(H82A,H82B,
 H82C), C84(H84A,H84B,H84C), C86(H86A,H86B,H86C), C90(H90A,H90B,H90C), C92(H92A,
 H92B,H92C), C94(H94A,H94B,H94C), C103(H10J,H10K,H10L), C105(H10M,H10N,H10O),
 C107(H10P,H10Q,H10R)
6.b Idealised Me refined as rotating group:
 C102(H10A,H10B,H10C), C17(H17A,H17B,H17C)
;
_olex2_submission_special_instructions 'No special instructions were received'
_oxdiff_exptl_absorpt_empirical_details
;
Empirical correction (ABSPACK) includes:
- Absorption correction using spherical harmonics
- Frame scaling
;
_oxdiff_exptl_absorpt_empirical_full_max 2.085
_oxdiff_exptl_absorpt_empirical_full_min 0.629

loop_
_space_group_symop_operation_xyz
'x, y, z'
'-x+1/2, y, -z'
'x+1/2, y+1/2, z+1/2'
'-x+1, y+1/2, -z+1/2'
'-x, -y, -z'
'x-1/2, -y, z'
'-x+1/2, -y+1/2, -z+1/2'
'x, -y+1/2, z+1/2'

loop_
_atom_site_label
_atom_site_type_symbol
_atom_site_fract_x
_atom_site_fract_y
_atom_site_fract_z
_atom_site_U_iso_or_equiv
_atom_site_adp_type
_atom_site_occupancy
_atom_site_site_symmetry_order
_atom_site_calc_flag
_atom_site_refinement_flags_posn
_atom_site_refinement_flags_adp
_atom_site_refinement_flags_occupancy
_atom_site_disorder_assembly
_atom_site_disorder_group
Cr1 Cr 0.65936(2) 0.48556(4) 0.64215(2) 0.02825(17) Uani 1 1 d . . . . .
Cr2 Cr 0.69761(2) 0.61847(4) 0.60317(2) 0.02963(17) Uani 1 1 d . . . . .
Cr3 Cr 0.68836(2) 0.81878(4) 0.59070(2) 0.03139(17) Uani 1 1 d . . . . .
Cr4 Cr 0.61230(2) 0.95120(4) 0.58509(2) 0.03019(17) Uani 1 1 d . . . . .
Cr5 Cr 0.53032(2) 0.94760(4) 0.60936(2) 0.03424(18) Uani 1 1 d . . . . .
Cr6 Cr 0.48114(2) 0.80795(5) 0.63785(2) 0.03580(19) Uani 1 1 d . . . . .
Cr7 Cr 0.49827(2) 0.61212(5) 0.65934(2) 0.03419(18) Uani 1 1 d . . . . .
Cr8 Cr 0.57477(2) 0.48085(4) 0.66345(2) 0.02704(16) Uani 1 1 d . . . . .
F1 F 0.65378(7) 0.57626(14) 0.61441(6) 0.0293(5) Uani 1 1 d . . . . .
F2 F 0.68452(7) 0.72406(14) 0.61385(6) 0.0309(6) Uani 1 1 d . . . . .
F3 F 0.63239(7) 0.84443(14) 0.58413(6) 0.0298(5) Uani 1 1 d . . . . .
F4 F 0.58481(7) 0.91518(15) 0.61313(6) 0.0308(5) Uani 1 1 d . . . . .
F5 F 0.51453(7) 0.83895(14) 0.61394(6) 0.0313(6) Uani 1 1 d . . . . .
F6 F 0.51681(7) 0.71891(14) 0.65592(6) 0.0315(6) Uani 1 1 d . . . . .
F7 F 0.53990(7) 0.57123(15) 0.64521(6) 0.0313(6) Uani 1 1 d . . . . .
F8 F 0.62094(7) 0.53484(14) 0.65863(6) 0.0292(5) Uani 1 1 d . . . . .
O1 O 0.69695(10) 0.4289(2) 0.62575(9) 0.0433(8) Uani 1 1 d . . . . .
O2 O 0.71088(11) 0.5117(2) 0.59117(9) 0.0435(8) Uani 1 1 d . . . . .
O3 O 0.70555(10) 0.5383(2) 0.67583(8) 0.0443(9) Uani 1 1 d . . . . .
O4 O 0.73644(9) 0.6063(2) 0.64750(8) 0.0388(8) Uani 1 1 d . . . . .
O5 O 0.74399(10) 0.6586(2) 0.59256(8) 0.0405(8) Uani 1 1 d . . . . .
O6 O 0.74578(10) 0.7926(2) 0.59779(9) 0.0438(8) Uani 1 1 d . . . . .
O7 O 0.66018(10) 0.6317(2) 0.55856(7) 0.0388(8) Uani 1 1 d . . . . .
O8 O 0.66914(10) 0.7615(2) 0.54923(7) 0.0369(8) Uani 1 1 d . . . . .
O9 O 0.69537(10) 0.9146(2) 0.56748(9) 0.0436(8) Uani 1 1 d . . . . .
O10 O 0.63895(11) 0.9907(2) 0.55594(8) 0.0428(8) Uani 1 1 d . . . . .
O11 O 0.70806(10) 0.8801(2) 0.63095(8) 0.0414(8) Uani 1 1 d . . . . .
O12 O 0.66160(10) 0.9787(2) 0.62260(8) 0.0413(8) Uani 1 1 d . . . . .
O13 O 0.59438(11) 1.06212(19) 0.58633(9) 0.0431(8) Uani 1 1 d . . . . .
O14 O 0.54450(13) 1.0599(2) 0.60648(10) 0.0559(10) Uani 1 1 d . . . . .
O15 O 0.56410(9) 0.9221(2) 0.54745(7) 0.0382(8) Uani 1 1 d . . . . .
O16 O 0.51025(10) 0.9287(2) 0.56323(8) 0.0431(8) Uani 1 1 d . . . . .
O17 O 0.47595(12) 0.9892(2) 0.60440(10) 0.0564(10) Uani 1 1 d . . . . .
O18 O 0.44245(12) 0.8962(2) 0.62050(12) 0.0657(12) Uani 1 1 d . . . . .
O19 O 0.54923(12) 0.9623(2) 0.65605(9) 0.0521(10) Uani 1 1 d . . . . .
O20 O 0.51401(13) 0.8753(2) 0.67396(9) 0.0533(10) Uani 1 1 d . . . . .
O21 O 0.44641(13) 0.7800(2) 0.66254(11) 0.0617(11) Uani 1 1 d . . . . .
O22 O 0.45595(11) 0.6516(2) 0.67482(10) 0.0565(10) Uani 1 1 d . . . . .
O23 O 0.44594(10) 0.7430(2) 0.60162(9) 0.0520(10) Uani 1 1 d . . . . .
O24 O 0.45850(10) 0.6146(2) 0.61491(9) 0.0514(10) Uani 1 1 d . . . . .
O25 O 0.47778(11) 0.5038(2) 0.66229(11) 0.0573(11) Uani 1 1 d . . . . .
O26 O 0.52953(9) 0.41888(19) 0.66775(8) 0.0399(8) Uani 1 1 d . . . . .
O27 O 0.53651(11) 0.6084(2) 0.70411(8) 0.0437(8) Uani 1 1 d . . . . .
O28 O 0.58917(9) 0.5278(2) 0.70653(7) 0.0388(8) Uani 1 1 d . . . . .
O29 O 0.61024(9) 0.38966(19) 0.68425(8) 0.0361(7) Uani 1 1 d . . . . .
O30 O 0.66664(10) 0.3949(2) 0.67160(8) 0.0385(8) Uani 1 1 d . . . . .
O31 O 0.55757(9) 0.44175(18) 0.61905(7) 0.0332(7) Uani 1 1 d . . . . .
O32 O 0.61365(9) 0.43971(18) 0.60610(7) 0.0336(7) Uani 1 1 d . . . . .
C1 C 0.71062(14) 0.4440(3) 0.60365(13) 0.0413(12) Uani 1 1 d D . . . .
C2 C 0.72767(19) 0.3728(3) 0.59080(16) 0.0918(18) Uani 1 1 d D U . . .
C9 C 0.73363(15) 0.5815(4) 0.67301(13) 0.0535(14) Uani 1 1 d D U . . .
C18 C 0.76148(14) 0.7256(3) 0.59549(12) 0.0395(11) Uani 1 1 d . . . . .
C19 C 0.80518(17) 0.7287(4) 0.59552(16) 0.0579(16) Uani 1 1 d . . . . .
C20 C 0.83247(18) 0.7677(5) 0.6276(2) 0.089(3) Uani 1 1 d . . . . .
H20A H 0.860464 0.770697 0.628445 0.134 Uiso 1 1 calc R . . . .
H20B H 0.822542 0.821106 0.629032 0.134 Uiso 1 1 calc R . . . .
H20C H 0.831404 0.735716 0.645229 0.134 Uiso 1 1 calc R . . . .
C21 C 0.8052(3) 0.7831(5) 0.5675(2) 0.103(3) Uani 1 1 d . . . . .
H21A H 0.832624 0.785824 0.567127 0.155 Uiso 1 1 calc R . . . .
H21B H 0.786804 0.761075 0.547544 0.155 Uiso 1 1 calc R . . . .
H21C H 0.796167 0.836275 0.570422 0.155 Uiso 1 1 calc R . . . .
C22 C 0.8210(2) 0.6444(4) 0.5924(2) 0.090(3) Uani 1 1 d . . . . .
H22A H 0.848622 0.648097 0.592515 0.135 Uiso 1 1 calc R . . . .
H22B H 0.820914 0.611796 0.610226 0.135 Uiso 1 1 calc R . . . .
H22C H 0.803394 0.620338 0.572618 0.135 Uiso 1 1 calc R . . . .
C23 C 0.65662(14) 0.6913(3) 0.54022(10) 0.0359(11) Uani 1 1 d D . . . .
C24 C 0.63714(13) 0.6752(2) 0.50402(9) 0.0582(12) Uani 1 1 d D U . . .
C31 C 0.67294(15) 0.9733(3) 0.55394(12) 0.0410(12) Uani 1 1 d D . . . .
C32 C 0.68960(14) 1.0269(3) 0.53358(12) 0.0739(14) Uani 1 1 d D U . . .
C39 C 0.69529(14) 0.9449(3) 0.63823(10) 0.0375(11) Uani 1 1 d D . . . .
C40 C 0.72284(13) 0.9899(3) 0.66829(10) 0.0709(14) Uani 1 1 d D U . . .
C47 C 0.57156(16) 1.0950(3) 0.59889(12) 0.0422(12) Uani 1 1 d D . . . .
C48 C 0.57771(14) 1.1852(2) 0.60600(10) 0.0628(13) Uani 1 1 d D U . . .
C55 C 0.52724(14) 0.9091(3) 0.54382(10) 0.0353(11) Uani 1 1 d D . . . .
C56 C 0.50113(12) 0.8602(2) 0.51423(10) 0.0649(13) Uani 1 1 d D U . . .
C63 C 0.44549(15) 0.9632(3) 0.60933(12) 0.0426(12) Uani 1 1 d D . . . .
C64 C 0.40921(15) 1.0213(3) 0.60304(13) 0.0815(17) Uani 1 1 d D U . . .
C71 C 0.53946(16) 0.9312(3) 0.67776(11) 0.0424(12) Uani 1 1 d D . . . .
C72 C 0.55873(19) 0.9638(4) 0.71166(12) 0.0959(19) Uani 1 1 d D U . . .
C79 C 0.43995(14) 0.7183(3) 0.67519(12) 0.0408(12) Uani 1 1 d D . . . .
C80 C 0.41078(17) 0.7242(3) 0.69340(14) 0.0855(16) Uani 1 1 d D U . . .
C87 C 0.43940(13) 0.6697(3) 0.59627(11) 0.0393(12) Uani 1 1 d D . . . .
C88 C 0.40418(15) 0.6454(4) 0.56551(12) 0.0849(17) Uani 1 1 d D U . . .
C95 C 0.49316(14) 0.4345(3) 0.66522(12) 0.0394(12) Uani 1 1 d . . . . .
C96 C 0.4653(2) 0.3636(4) 0.6646(2) 0.0834(16) Uani 1 1 d . U . . .
C97 C 0.4896(2) 0.2950(5) 0.6844(2) 0.108(2) Uani 1 1 d . U . . .
H97A H 0.512129 0.282086 0.677585 0.162 Uiso 1 1 calc R . . . .
H97B H 0.500152 0.310103 0.706694 0.162 Uiso 1 1 calc R . . . .
H97C H 0.471968 0.248704 0.681512 0.162 Uiso 1 1 calc R . . . .
C98 C 0.4494(2) 0.3334(5) 0.6290(2) 0.0942(19) Uani 1 1 d . U . . .
H98A H 0.433489 0.375197 0.615074 0.141 Uiso 1 1 calc R . . . .
H98B H 0.472474 0.319737 0.622951 0.141 Uiso 1 1 calc R . . . .
H98C H 0.432349 0.286543 0.626993 0.141 Uiso 1 1 calc R . . . .
C99 C 0.4290(2) 0.3890(4) 0.6733(2) 0.0848(18) Uani 1 1 d . U . . .
H99A H 0.414965 0.433053 0.659698 0.127 Uiso 1 1 calc R . . . .
H99B H 0.410318 0.344417 0.670201 0.127 Uiso 1 1 calc R . . . .
H99C H 0.438502 0.405816 0.695382 0.127 Uiso 1 1 calc R . . . .
C100 C 0.57122(14) 0.5770(3) 0.71858(10) 0.0368(11) Uani 1 1 d D . . . .
C101 C 0.59388(15) 0.5982(3) 0.75388(10) 0.0786(15) Uani 1 1 d D U . . .
C108 C 0.64668(13) 0.3704(3) 0.68836(10) 0.0297(10) Uani 1 1 d . . . . .
C109 C 0.66952(14) 0.3152(3) 0.71665(11) 0.0383(11) Uani 1 1 d . . . . .
C110 C 0.6928(2) 0.3723(4) 0.74414(15) 0.081(2) Uani 1 1 d . . . . .
H11A H 0.673487 0.406101 0.749122 0.122 Uiso 1 1 calc R . . . .
H11B H 0.708429 0.341455 0.762826 0.122 Uiso 1 1 calc R . . . .
H11C H 0.711277 0.405377 0.737760 0.122 Uiso 1 1 calc R . . . .
C111 C 0.70009(17) 0.2616(4) 0.70868(14) 0.0578(16) Uani 1 1 d . . . . .
H11D H 0.714085 0.227447 0.726755 0.087 Uiso 1 1 calc R . . . .
H11E H 0.685564 0.228881 0.690270 0.087 Uiso 1 1 calc R . . . .
H11F H 0.719923 0.294632 0.703983 0.087 Uiso 1 1 calc R . . . .
C112 C 0.6389(2) 0.2633(4) 0.72577(16) 0.071(2) Uani 1 1 d . . . . .
H11G H 0.619781 0.297582 0.730758 0.107 Uiso 1 1 calc R . . . .
H11H H 0.624140 0.228777 0.708036 0.107 Uiso 1 1 calc R . . . .
H11I H 0.653723 0.230958 0.744234 0.107 Uiso 1 1 calc R . . . .
C113 C 0.57528(14) 0.4450(3) 0.59880(11) 0.0304(10) Uani 1 1 d . . . . .
C114 C 0.54869(17) 0.4620(3) 0.56383(12) 0.0459(13) Uani 1 1 d . . . . .
C115 C 0.5700(2) 0.4338(5) 0.54098(14) 0.082(2) Uani 1 1 d . . . . .
H11J H 0.596838 0.458105 0.547174 0.122 Uiso 1 1 calc R . . . .
H11K H 0.572768 0.376170 0.542101 0.122 Uiso 1 1 calc R . . . .
H11L H 0.553707 0.449508 0.519347 0.122 Uiso 1 1 calc R . . . .
C116 C 0.5063(2) 0.4248(4) 0.55467(16) 0.083(2) Uani 1 1 d . . . . .
H11M H 0.490508 0.436722 0.532527 0.124 Uiso 1 1 calc R . . . .
H11N H 0.508954 0.367369 0.557555 0.124 Uiso 1 1 calc R . . . .
H11O H 0.492586 0.446520 0.568102 0.124 Uiso 1 1 calc R . . . .
C117 C 0.5453(2) 0.5536(3) 0.56211(15) 0.0631(17) Uani 1 1 d . . . . .
H11P H 0.572432 0.576679 0.567981 0.095 Uiso 1 1 calc R . . . .
H11Q H 0.528865 0.569673 0.540568 0.095 Uiso 1 1 calc R . . . .
H11R H 0.532604 0.572322 0.576714 0.095 Uiso 1 1 calc R . . . .
C3 C 0.7660(3) 0.3983(6) 0.5843(3) 0.095(2) Uani 0.696(7) 1 d D U P A 1
H3A H 0.759458 0.443644 0.569860 0.143 Uiso 0.696(7) 1 calc R . P A 1
H3B H 0.787380 0.413208 0.604168 0.143 Uiso 0.696(7) 1 calc R . P A 1
H3C H 0.775343 0.354304 0.574655 0.143 Uiso 0.696(7) 1 calc R . P A 1
C5 C 0.6935(3) 0.3499(6) 0.5593(2) 0.100(2) Uani 0.696(7) 1 d D U P A 1
H5A H 0.669358 0.333837 0.563492 0.151 Uiso 0.696(7) 1 calc R . P A 1
H5B H 0.686931 0.395505 0.545003 0.151 Uiso 0.696(7) 1 calc R . P A 1
H5C H 0.702588 0.306007 0.549436 0.151 Uiso 0.696(7) 1 calc R . P A 1
C7 C 0.7377(3) 0.3009(5) 0.6136(2) 0.096(2) Uani 0.696(7) 1 d D U P A 1
H7A H 0.713451 0.285091 0.617664 0.144 Uiso 0.696(7) 1 calc R . P A 1
H7B H 0.747041 0.256743 0.604070 0.144 Uiso 0.696(7) 1 calc R . P A 1
H7C H 0.759078 0.315647 0.633583 0.144 Uiso 0.696(7) 1 calc R . P A 1
C10 C 0.7702(4) 0.6141(9) 0.7024(3) 0.118(3) Uani 0.348(7) 1 d D U P B 1
C11 C 0.8108(6) 0.5986(15) 0.6961(5) 0.119(3) Uani 0.348(7) 1 d D U P B 1
H11S H 0.833895 0.618314 0.714034 0.178 Uiso 0.348(7) 1 calc R . P B 1
H11T H 0.814043 0.541787 0.693618 0.178 Uiso 0.348(7) 1 calc R . P B 1
H11U H 0.809649 0.626259 0.676868 0.178 Uiso 0.348(7) 1 calc R . P B 1
C12 C 0.7721(7) 0.5715(14) 0.7341(4) 0.119(3) Uani 0.348(7) 1 d D U P B 1
H12A H 0.794883 0.592653 0.751815 0.179 Uiso 0.348(7) 1 calc R . P B 1
H12B H 0.746833 0.581150 0.737638 0.179 Uiso 0.348(7) 1 calc R . P B 1
H12C H 0.775743 0.514572 0.732241 0.179 Uiso 0.348(7) 1 calc R . P B 1
C13 C 0.7633(7) 0.7062(13) 0.7046(5) 0.119(3) Uani 0.348(7) 1 d D U P B 1
H13A H 0.785412 0.728419 0.722600 0.179 Uiso 0.348(7) 1 calc R . P B 1
H13B H 0.762674 0.731989 0.685134 0.179 Uiso 0.348(7) 1 calc R . P B 1
H13C H 0.737520 0.715230 0.707479 0.179 Uiso 0.348(7) 1 calc R . P B 1
C25 C 0.6639(4) 0.6150(7) 0.4942(3) 0.0631(19) Uani 0.57(2) 1 d D U P C 1
H25A H 0.651710 0.604839 0.471515 0.095 Uiso 0.57(2) 1 calc R . P C 1
H25B H 0.691067 0.637057 0.499239 0.095 Uiso 0.57(2) 1 calc R . P C 1
H25C H 0.665675 0.565465 0.505812 0.095 Uiso 0.57(2) 1 calc R . P C 1
C27 C 0.6334(4) 0.7544(5) 0.4855(3) 0.0613(19) Uani 0.57(2) 1 d D U P C 1
H27A H 0.616592 0.791558 0.491864 0.092 Uiso 0.57(2) 1 calc R . P C 1
H27B H 0.660412 0.777126 0.490233 0.092 Uiso 0.57(2) 1 calc R . P C 1
H27C H 0.620975 0.744109 0.462807 0.092 Uiso 0.57(2) 1 calc R . P C 1
C29 C 0.5943(2) 0.6397(9) 0.4977(3) 0.0651(19) Uani 0.57(2) 1 d D U P C 1
H29A H 0.577806 0.678004 0.503957 0.098 Uiso 0.57(2) 1 calc R . P C 1
H29B H 0.581177 0.627628 0.475207 0.098 Uiso 0.57(2) 1 calc R . P C 1
H29C H 0.596862 0.591079 0.510033 0.098 Uiso 0.57(2) 1 calc R . P C 1
C33 C 0.6740(7) 1.1117(7) 0.5362(6) 0.078(2) Uani 0.235(9) 1 d D U P D 1
H33A H 0.685001 1.128984 0.558313 0.117 Uiso 0.235(9) 1 calc R . P D 1
H33B H 0.682885 1.148179 0.523272 0.117 Uiso 0.235(9) 1 calc R . P D 1
H33C H 0.644410 1.111374 0.528836 0.117 Uiso 0.235(9) 1 calc R . P D 1
C35 C 0.6724(7) 0.9986(14) 0.4986(2) 0.079(2) Uani 0.235(9) 1 d D U P D 1
H35A H 0.682936 1.032367 0.485840 0.118 Uiso 0.235(9) 1 calc R . P D 1
H35B H 0.680757 0.943782 0.497460 0.118 Uiso 0.235(9) 1 calc R . P D 1
H35C H 0.642840 1.001676 0.490637 0.118 Uiso 0.235(9) 1 calc R . P D 1
C37 C 0.7367(2) 1.0260(15) 0.5462(6) 0.077(2) Uani 0.235(9) 1 d D U P D 1
H37A H 0.747174 1.043919 0.568202 0.116 Uiso 0.235(9) 1 calc R . P D 1
H37B H 0.746198 0.972088 0.545033 0.116 Uiso 0.235(9) 1 calc R . P D 1
H37C H 0.746386 1.061280 0.533372 0.116 Uiso 0.235(9) 1 calc R . P D 1
C41 C 0.7346(3) 1.0697(5) 0.6566(2) 0.078(2) Uani 0.700(12) 1 d D U P E 1
H41A H 0.710013 1.098820 0.644475 0.116 Uiso 0.700(12) 1 calc R . P E 1
H41B H 0.750875 1.101360 0.674852 0.116 Uiso 0.700(12) 1 calc R . P E 1
H41C H 0.750357 1.058993 0.643228 0.116 Uiso 0.700(12) 1 calc R . P E 1
C43 C 0.7617(2) 0.9430(5) 0.68767(19) 0.0762(19) Uani 0.700(12) 1 d D U P E 1
H43A H 0.777769 0.973921 0.706179 0.114 Uiso 0.700(12) 1 calc R . P E 1
H43B H 0.754039 0.892557 0.694550 0.114 Uiso 0.700(12) 1 calc R . P E 1
H43C H 0.777764 0.932860 0.674458 0.114 Uiso 0.700(12) 1 calc R . P E 1
C45 C 0.6972(2) 1.0070(6) 0.68919(19) 0.0720(19) Uani 0.700(12) 1 d D U P E 1
H45A H 0.672804 1.036556 0.676850 0.108 Uiso 0.700(12) 1 calc R . P E 1
H45B H 0.689386 0.956972 0.696239 0.108 Uiso 0.700(12) 1 calc R . P E 1
H45C H 0.713238 1.038330 0.707601 0.108 Uiso 0.700(12) 1 calc R . P E 1
C49 C 0.5393(2) 1.2239(5) 0.6088(2) 0.0656(17) Uani 0.660(9) 1 d D U P F 1
H49A H 0.516782 1.219858 0.588522 0.098 Uiso 0.660(9) 1 calc R . P F 1
H49B H 0.532217 1.196483 0.625090 0.098 Uiso 0.660(9) 1 calc R . P F 1
H49C H 0.544769 1.279660 0.614570 0.098 Uiso 0.660(9) 1 calc R . P F 1
C51 C 0.5886(3) 1.2267(5) 0.57949(19) 0.0624(17) Uani 0.660(9) 1 d D U P F 1
H51A H 0.612819 1.202026 0.577878 0.094 Uiso 0.660(9) 1 calc R . P F 1
H51B H 0.566007 1.221402 0.559324 0.094 Uiso 0.660(9) 1 calc R . P F 1
H51C H 0.593937 1.282870 0.584617 0.094 Uiso 0.660(9) 1 calc R . P F 1
C53 C 0.6141(3) 1.1907(5) 0.63795(17) 0.0734(18) Uani 0.660(9) 1 d D U P F 1
H53A H 0.637934 1.166055 0.635751 0.110 Uiso 0.660(9) 1 calc R . P F 1
H53B H 0.619849 1.246321 0.643842 0.110 Uiso 0.660(9) 1 calc R . P F 1
H53C H 0.607297 1.163144 0.654362 0.110 Uiso 0.660(9) 1 calc R . P F 1
C57 C 0.4564(2) 0.8904(10) 0.5037(3) 0.0678(19) Uani 0.62(3) 1 d D U P G 1
H57A H 0.439475 0.860501 0.485137 0.102 Uiso 0.62(3) 1 calc R . P G 1
H57B H 0.446347 0.882832 0.520922 0.102 Uiso 0.62(3) 1 calc R . P G 1
H57C H 0.455469 0.946643 0.498364 0.102 Uiso 0.62(3) 1 calc R . P G 1
C59 C 0.5040(5) 0.7722(4) 0.5255(3) 0.0679(19) Uani 0.62(3) 1 d D U P G 1
H59A H 0.488147 0.738555 0.507804 0.102 Uiso 0.62(3) 1 calc R . P G 1
H59B H 0.532390 0.755190 0.533162 0.102 Uiso 0.62(3) 1 calc R . P G 1
H59C H 0.493434 0.767706 0.542569 0.102 Uiso 0.62(3) 1 calc R . P G 1
C61 C 0.5175(4) 0.8689(10) 0.4867(2) 0.0676(18) Uani 0.62(3) 1 d D U P G 1
H61A H 0.500615 0.837746 0.468511 0.101 Uiso 0.62(3) 1 calc R . P G 1
H61B H 0.516645 0.924639 0.480607 0.101 Uiso 0.62(3) 1 calc R . P G 1
H61C H 0.545450 0.849784 0.493658 0.101 Uiso 0.62(3) 1 calc R . P G 1
C65 C 0.4063(4) 1.0411(9) 0.6357(2) 0.086(2) Uani 0.542(13) 1 d D U P H 1
H65A H 0.403336 0.992090 0.646137 0.130 Uiso 0.542(13) 1 calc R . P H 1
H65B H 0.430950 1.068601 0.648900 0.130 Uiso 0.542(13) 1 calc R . P H 1
H65C H 0.382798 1.075158 0.632581 0.130 Uiso 0.542(13) 1 calc R . P H 1
C67 C 0.3712(3) 0.9737(7) 0.5822(3) 0.086(2) Uani 0.542(13) 1 d D U P H 1
H67A H 0.368738 0.925567 0.593363 0.129 Uiso 0.542(13) 1 calc R . P H 1
H67B H 0.346943 1.006258 0.577940 0.129 Uiso 0.542(13) 1 calc R . P H 1
H67C H 0.374089 0.959416 0.562223 0.129 Uiso 0.542(13) 1 calc R . P H 1
C69 C 0.4140(4) 1.0984(6) 0.5859(3) 0.085(2) Uani 0.542(13) 1 d D U P H 1
H69A H 0.390482 1.132666 0.582517 0.128 Uiso 0.542(13) 1 calc R . P H 1
H69B H 0.438633 1.126147 0.598858 0.128 Uiso 0.542(13) 1 calc R . P H 1
H69C H 0.415761 1.084845 0.565455 0.128 Uiso 0.542(13) 1 calc R . P H 1
C74 C 0.5507(7) 0.9235(14) 0.7393(4) 0.099(2) Uani 0.279(7) 1 d D U P I 1
H74A H 0.521537 0.914806 0.733456 0.149 Uiso 0.279(7) 1 calc R . P I 1
H74B H 0.564795 0.872578 0.743912 0.149 Uiso 0.279(7) 1 calc R . P I 1
H74C H 0.560555 0.957401 0.757985 0.149 Uiso 0.279(7) 1 calc R . P I 1
C76 C 0.5376(7) 1.0454(8) 0.7057(5) 0.098(2) Uani 0.279(7) 1 d D U P I 1
H76A H 0.542464 1.071818 0.688219 0.147 Uiso 0.279(7) 1 calc R . P I 1
H76B H 0.508467 1.038255 0.700374 0.147 Uiso 0.279(7) 1 calc R . P I 1
H76C H 0.548568 1.077829 0.724798 0.147 Uiso 0.279(7) 1 calc R . P I 1
C78 C 0.6047(3) 0.9771(15) 0.7211(5) 0.100(2) Uani 0.279(7) 1 d D U P I 1
H78A H 0.610095 1.002716 0.703723 0.150 Uiso 0.279(7) 1 calc R . P I 1
H78B H 0.614468 1.010912 0.739890 0.150 Uiso 0.279(7) 1 calc R . P I 1
H78C H 0.618708 0.926089 0.725817 0.150 Uiso 0.279(7) 1 calc R . P I 1
C81 C 0.4382(3) 0.7425(6) 0.7278(2) 0.093(2) Uani 0.697(6) 1 d D U P J 1
H81A H 0.458135 0.700042 0.735751 0.139 Uiso 0.697(6) 1 calc R . P J 1
H81B H 0.452292 0.792705 0.728476 0.139 Uiso 0.697(6) 1 calc R . P J 1
H81C H 0.421654 0.746311 0.740939 0.139 Uiso 0.697(6) 1 calc R . P J 1
C83 C 0.3887(3) 0.6452(5) 0.6926(2) 0.0894(19) Uani 0.697(6) 1 d D U P J 1
H83A H 0.408599 0.602745 0.700511 0.134 Uiso 0.697(6) 1 calc R . P J 1
H83B H 0.372268 0.649206 0.705846 0.134 Uiso 0.697(6) 1 calc R . P J 1
H83C H 0.371094 0.633358 0.670813 0.134 Uiso 0.697(6) 1 calc R . P J 1
C85 C 0.3795(3) 0.7911(5) 0.6809(2) 0.0898(19) Uani 0.697(6) 1 d D U P J 1
H85A H 0.361707 0.792463 0.693155 0.135 Uiso 0.697(6) 1 calc R . P J 1
H85B H 0.393546 0.841776 0.682979 0.135 Uiso 0.697(6) 1 calc R . P J 1
H85C H 0.363268 0.781403 0.658643 0.135 Uiso 0.697(6) 1 calc R . P J 1
C89 C 0.3900(4) 0.5602(6) 0.5693(3) 0.091(2) Uani 0.495(7) 1 d D U P K 1
H89A H 0.380583 0.558746 0.587069 0.137 Uiso 0.495(7) 1 calc R . P K 1
H89B H 0.367892 0.544697 0.549918 0.137 Uiso 0.495(7) 1 calc R . P K 1
H89C H 0.412688 0.523370 0.573285 0.137 Uiso 0.495(7) 1 calc R . P K 1
C91 C 0.4192(4) 0.6477(9) 0.5373(2) 0.090(2) Uani 0.495(7) 1 d D U P K 1
H91A H 0.441818 0.610852 0.541286 0.135 Uiso 0.495(7) 1 calc R . P K 1
H91B H 0.397035 0.632301 0.517927 0.135 Uiso 0.495(7) 1 calc R . P K 1
H91C H 0.428117 0.701325 0.534963 0.135 Uiso 0.495(7) 1 calc R . P K 1
C93 C 0.3682(3) 0.7037(7) 0.5594(3) 0.092(2) Uani 0.495(7) 1 d D U P K 1
H93A H 0.358873 0.702107 0.577177 0.137 Uiso 0.495(7) 1 calc R . P K 1
H93B H 0.377114 0.757441 0.557029 0.137 Uiso 0.495(7) 1 calc R . P K 1
H93C H 0.346032 0.688417 0.539993 0.137 Uiso 0.495(7) 1 calc R . P K 1
C102 C 0.6333(2) 0.6421(5) 0.75597(19) 0.0868(18) Uani 0.829(7) 1 d D U P L 1
H10A H 0.650083 0.607173 0.748614 0.130 Uiso 0.829(7) 1 calc GR . P L 1
H10B H 0.648282 0.657407 0.777912 0.130 Uiso 0.829(7) 1 calc GR . P L 1
H10C H 0.626336 0.689568 0.742716 0.130 Uiso 0.829(7) 1 calc GR . P L 1
C104 C 0.6052(3) 0.5212(4) 0.77386(18) 0.0853(18) Uani 0.829(7) 1 d D U P L 1
H10D H 0.621459 0.487099 0.765611 0.128 Uiso 0.829(7) 1 calc R . P L 1
H10E H 0.620870 0.534632 0.795883 0.128 Uiso 0.829(7) 1 calc R . P L 1
H10F H 0.580473 0.493314 0.772664 0.128 Uiso 0.829(7) 1 calc R . P L 1
C106 C 0.5681(2) 0.6521(5) 0.76702(18) 0.0813(18) Uani 0.829(7) 1 d D U P L 1
H10G H 0.583451 0.664028 0.789253 0.122 Uiso 0.829(7) 1 calc R . P L 1
H10H H 0.561722 0.701421 0.754911 0.122 Uiso 0.829(7) 1 calc R . P L 1
H10I H 0.542975 0.624860 0.765171 0.122 Uiso 0.829(7) 1 calc R . P L 1
C4 C 0.7266(7) 0.3870(12) 0.5567(3) 0.096(2) Uani 0.304(7) 1 d D U P A 2
H4A H 0.739589 0.437570 0.555830 0.144 Uiso 0.304(7) 1 calc R . P A 2
H4B H 0.741066 0.344180 0.550783 0.144 Uiso 0.304(7) 1 calc R . P A 2
H4C H 0.698427 0.388115 0.542049 0.144 Uiso 0.304(7) 1 calc R . P A 2
C6 C 0.7071(6) 0.2926(7) 0.5924(5) 0.097(2) Uani 0.304(7) 1 d D U P A 2
H6A H 0.707846 0.283924 0.613900 0.146 Uiso 0.304(7) 1 calc R . P A 2
H6B H 0.678914 0.293665 0.577749 0.146 Uiso 0.304(7) 1 calc R . P A 2
H6C H 0.721553 0.249729 0.586483 0.146 Uiso 0.304(7) 1 calc R . P A 2
C8 C 0.7723(3) 0.3717(12) 0.6142(4) 0.096(2) Uani 0.304(7) 1 d D U P A 2
H8A H 0.785180 0.422291 0.613125 0.144 Uiso 0.304(7) 1 calc R . P A 2
H8B H 0.772886 0.363238 0.635671 0.144 Uiso 0.304(7) 1 calc R . P A 2
H8C H 0.786929 0.328792 0.608466 0.144 Uiso 0.304(7) 1 calc R . P A 2
C14 C 0.7677(2) 0.6035(5) 0.70526(19) 0.117(3) Uani 0.652(7) 1 d D U P B 2
C15 C 0.7983(3) 0.6648(8) 0.7004(3) 0.118(3) Uani 0.652(7) 1 d D U P B 2
H15A H 0.819152 0.677451 0.720812 0.177 Uiso 0.652(7) 1 calc R . P B 2
H15B H 0.810951 0.642055 0.686398 0.177 Uiso 0.652(7) 1 calc R . P B 2
H15C H 0.783698 0.713109 0.690852 0.177 Uiso 0.652(7) 1 calc R . P B 2
C16 C 0.7899(3) 0.5238(7) 0.7189(3) 0.121(3) Uani 0.652(7) 1 d D U P B 2
H16A H 0.770458 0.486268 0.721794 0.181 Uiso 0.652(7) 1 calc R . P B 2
H16B H 0.801511 0.501541 0.704134 0.181 Uiso 0.652(7) 1 calc R . P B 2
H16C H 0.811539 0.533763 0.739251 0.181 Uiso 0.652(7) 1 calc R . P B 2
C17 C 0.7471(4) 0.6383(8) 0.7278(3) 0.120(3) Uani 0.652(7) 1 d D U P B 2
H17A H 0.727894 0.679667 0.716712 0.181 Uiso 0.652(7) 1 calc GR . P B 2
H17B H 0.767896 0.660904 0.746550 0.181 Uiso 0.652(7) 1 calc GR . P B 2
H17C H 0.732790 0.596107 0.734197 0.181 Uiso 0.652(7) 1 calc GR . P B 2
C26 C 0.6747(3) 0.6456(11) 0.4969(3) 0.0619(19) Uani 0.43(2) 1 d D U P C 2
H26A H 0.685535 0.597800 0.509180 0.093 Uiso 0.43(2) 1 calc R . P C 2
H26B H 0.666607 0.633746 0.474329 0.093 Uiso 0.43(2) 1 calc R . P C 2
H26C H 0.695542 0.686854 0.502635 0.093 Uiso 0.43(2) 1 calc R . P C 2
C28 C 0.6194(5) 0.7515(6) 0.4846(3) 0.062(2) Uani 0.43(2) 1 d D U P C 2
H28A H 0.607591 0.738259 0.462145 0.093 Uiso 0.43(2) 1 calc R . P C 2
H28B H 0.598453 0.773691 0.491534 0.093 Uiso 0.43(2) 1 calc R . P C 2
H28C H 0.641073 0.790359 0.488032 0.093 Uiso 0.43(2) 1 calc R . P C 2
C30 C 0.6043(4) 0.6090(8) 0.4961(3) 0.065(2) Uani 0.43(2) 1 d D U P C 2
H30A H 0.615829 0.561548 0.508467 0.097 Uiso 0.43(2) 1 calc R . P C 2
H30B H 0.581269 0.627398 0.501402 0.097 Uiso 0.43(2) 1 calc R . P C 2
H30C H 0.595100 0.596461 0.473581 0.097 Uiso 0.43(2) 1 calc R . P C 2
C34 C 0.6587(2) 1.0925(5) 0.5164(2) 0.0783(18) Uani 0.765(9) 1 d D U P D 2
H34A H 0.633736 1.068024 0.502133 0.117 Uiso 0.765(9) 1 calc R . P D 2
H34B H 0.652667 1.124986 0.531974 0.117 Uiso 0.765(9) 1 calc R . P D 2
H34C H 0.670284 1.125926 0.504142 0.117 Uiso 0.765(9) 1 calc R . P D 2
C36 C 0.6985(3) 0.9733(5) 0.50900(19) 0.0785(17) Uani 0.765(9) 1 d D U P D 2
H36A H 0.717951 0.932221 0.520041 0.118 Uiso 0.765(9) 1 calc R . P D 2
H36B H 0.673319 0.948507 0.495238 0.118 Uiso 0.765(9) 1 calc R . P D 2
H36C H 0.709827 1.005415 0.496249 0.118 Uiso 0.765(9) 1 calc R . P D 2
C38 C 0.7296(2) 1.0646(5) 0.55634(19) 0.0829(19) Uani 0.765(9) 1 d D U P D 2
H38A H 0.748690 1.022705 0.567002 0.124 Uiso 0.765(9) 1 calc R . P D 2
H38B H 0.741370 1.097900 0.544256 0.124 Uiso 0.765(9) 1 calc R . P D 2
H38C H 0.723753 1.096960 0.572088 0.124 Uiso 0.765(9) 1 calc R . P D 2
C42 C 0.7540(5) 1.0369(12) 0.6581(4) 0.0757(19) Uani 0.300(12) 1 d D U P E 2
H42A H 0.766619 1.001326 0.647356 0.114 Uiso 0.300(12) 1 calc R . P E 2
H42B H 0.740121 1.079781 0.643811 0.114 Uiso 0.300(12) 1 calc R . P E 2
H42C H 0.774931 1.059251 0.676869 0.114 Uiso 0.300(12) 1 calc R . P E 2
C44 C 0.7450(6) 0.9216(8) 0.6911(4) 0.073(2) Uani 0.300(12) 1 d D U P E 2
H44A H 0.757685 0.886105 0.680292 0.109 Uiso 0.300(12) 1 calc R . P E 2
H44B H 0.765895 0.943837 0.709849 0.109 Uiso 0.300(12) 1 calc R . P E 2
H44C H 0.725464 0.891881 0.697407 0.109 Uiso 0.300(12) 1 calc R . P E 2
C46 C 0.7027(5) 1.0464(11) 0.6855(4) 0.073(2) Uani 0.300(12) 1 d D U P E 2
H46A H 0.683137 1.016694 0.691821 0.109 Uiso 0.300(12) 1 calc R . P E 2
H46B H 0.723552 1.068701 0.704233 0.109 Uiso 0.300(12) 1 calc R . P E 2
H46C H 0.688742 1.089231 0.671175 0.109 Uiso 0.300(12) 1 calc R . P E 2
C50 C 0.5359(3) 1.2267(8) 0.5906(4) 0.065(2) Uani 0.340(9) 1 d D U P F 2
H50A H 0.515765 1.199867 0.597211 0.097 Uiso 0.340(9) 1 calc R . P F 2
H50B H 0.538183 1.282066 0.597400 0.097 Uiso 0.340(9) 1 calc R . P F 2
H50C H 0.527505 1.224355 0.567598 0.097 Uiso 0.340(9) 1 calc R . P F 2
C52 C 0.6101(4) 1.2271(9) 0.5958(4) 0.0674(18) Uani 0.340(9) 1 d D U P F 2
H52A H 0.611394 1.283205 0.601389 0.101 Uiso 0.340(9) 1 calc R . P F 2
H52B H 0.636602 1.202612 0.606622 0.101 Uiso 0.340(9) 1 calc R . P F 2
H52C H 0.602805 1.221816 0.572921 0.101 Uiso 0.340(9) 1 calc R . P F 2
C54 C 0.5907(5) 1.1866(9) 0.64264(15) 0.0677(18) Uani 0.340(9) 1 d D U P F 2
H54A H 0.570143 1.160093 0.648789 0.102 Uiso 0.340(9) 1 calc R . P F 2
H54B H 0.616674 1.159154 0.652174 0.102 Uiso 0.340(9) 1 calc R . P F 2
H54C H 0.593625 1.241518 0.649993 0.102 Uiso 0.340(9) 1 calc R . P F 2
C58 C 0.45439(19) 0.8605(17) 0.5067(4) 0.0685(19) Uani 0.38(3) 1 d D U P G 2
H58A H 0.440924 0.828325 0.487838 0.103 Uiso 0.38(3) 1 calc R . P G 2
H58B H 0.448764 0.838400 0.524590 0.103 Uiso 0.38(3) 1 calc R . P G 2
H58C H 0.444240 0.914804 0.502824 0.103 Uiso 0.38(3) 1 calc R . P G 2
C60 C 0.5190(8) 0.7754(6) 0.5240(4) 0.067(2) Uani 0.38(3) 1 d D U P G 2
H60A H 0.504970 0.737867 0.507177 0.101 Uiso 0.38(3) 1 calc R . P G 2
H60B H 0.547895 0.775630 0.527496 0.101 Uiso 0.38(3) 1 calc R . P G 2
H60C H 0.515145 0.759590 0.543505 0.101 Uiso 0.38(3) 1 calc R . P G 2
C62 C 0.5109(6) 0.8906(14) 0.4852(3) 0.0666(19) Uani 0.38(3) 1 d D U P G 2
H62A H 0.494845 0.860787 0.466353 0.100 Uiso 0.38(3) 1 calc R . P G 2
H62B H 0.504132 0.946865 0.481903 0.100 Uiso 0.38(3) 1 calc R . P G 2
H62C H 0.539727 0.883157 0.489250 0.100 Uiso 0.38(3) 1 calc R . P G 2
C66 C 0.3686(3) 0.9787(8) 0.5989(4) 0.085(2) Uani 0.458(13) 1 d D U P H 2
H66A H 0.347024 1.018110 0.595065 0.128 Uiso 0.458(13) 1 calc R . P H 2
H66B H 0.361607 0.942301 0.580986 0.128 Uiso 0.458(13) 1 calc R . P H 2
H66C H 0.371493 0.949048 0.618149 0.128 Uiso 0.458(13) 1 calc R . P H 2
C68 C 0.4053(5) 1.0694(9) 0.5728(3) 0.085(2) Uani 0.458(13) 1 d D U P H 2
H68A H 0.431079 1.095660 0.575752 0.128 Uiso 0.458(13) 1 calc R . P H 2
H68B H 0.398475 1.033479 0.554662 0.128 Uiso 0.458(13) 1 calc R . P H 2
H68C H 0.383972 1.109144 0.568880 0.128 Uiso 0.458(13) 1 calc R . P H 2
C70 C 0.4223(5) 1.0763(8) 0.6326(3) 0.087(2) Uani 0.458(13) 1 d D U P H 2
H70A H 0.447821 1.102481 0.634803 0.131 Uiso 0.458(13) 1 calc R . P H 2
H70B H 0.401319 1.116269 0.630055 0.131 Uiso 0.458(13) 1 calc R . P H 2
H70C H 0.425899 1.044726 0.651503 0.131 Uiso 0.458(13) 1 calc R . P H 2
C73 C 0.5817(3) 0.8957(6) 0.7335(2) 0.102(2) Uani 0.721(7) 1 d D U P I 2
H73A H 0.563039 0.851909 0.732071 0.153 Uiso 0.721(7) 1 calc R . P I 2
H73B H 0.603719 0.877341 0.726952 0.153 Uiso 0.721(7) 1 calc R . P I 2
H73C H 0.593001 0.914633 0.755338 0.153 Uiso 0.721(7) 1 calc R . P I 2
C75 C 0.5251(3) 0.9926(7) 0.7231(2) 0.097(2) Uani 0.721(7) 1 d D U P I 2
H75A H 0.505959 0.949462 0.721382 0.146 Uiso 0.721(7) 1 calc R . P I 2
H75B H 0.537140 1.009500 0.745202 0.146 Uiso 0.721(7) 1 calc R . P I 2
H75C H 0.510781 1.037236 0.710104 0.146 Uiso 0.721(7) 1 calc R . P I 2
C77 C 0.5888(3) 1.0317(6) 0.7144(2) 0.100(2) Uani 0.721(7) 1 d D U P I 2
H77A H 0.610196 1.013371 0.707116 0.150 Uiso 0.721(7) 1 calc R . P I 2
H77B H 0.574550 1.076324 0.701374 0.150 Uiso 0.721(7) 1 calc R . P I 2
H77C H 0.600909 1.048587 0.736473 0.150 Uiso 0.721(7) 1 calc R . P I 2
C82 C 0.4196(6) 0.6685(9) 0.7220(3) 0.090(2) Uani 0.303(6) 1 d D U P J 2
H82A H 0.399395 0.677002 0.731763 0.134 Uiso 0.303(6) 1 calc R . P J 2
H82B H 0.418284 0.613469 0.714912 0.134 Uiso 0.303(6) 1 calc R . P J 2
H82C H 0.446630 0.679517 0.737399 0.134 Uiso 0.303(6) 1 calc R . P J 2
C84 C 0.3702(4) 0.7007(12) 0.6676(4) 0.091(2) Uani 0.303(6) 1 d D U P J 2
H84A H 0.364539 0.735987 0.649424 0.136 Uiso 0.303(6) 1 calc R . P J 2
H84B H 0.371851 0.646047 0.660992 0.136 Uiso 0.303(6) 1 calc R . P J 2
H84C H 0.348422 0.705004 0.676018 0.136 Uiso 0.303(6) 1 calc R . P J 2
C86 C 0.4078(6) 0.8101(6) 0.7039(4) 0.089(2) Uani 0.303(6) 1 d D U P J 2
H86A H 0.402214 0.845549 0.685733 0.134 Uiso 0.303(6) 1 calc R . P J 2
H86B H 0.385871 0.813963 0.712117 0.134 Uiso 0.303(6) 1 calc R . P J 2
H86C H 0.433421 0.825161 0.720356 0.134 Uiso 0.303(6) 1 calc R . P J 2
C90 C 0.4203(3) 0.5843(7) 0.5473(3) 0.091(2) Uani 0.505(7) 1 d D U P K 2
H90A H 0.441769 0.608665 0.541541 0.136 Uiso 0.505(7) 1 calc R . P K 2
H90B H 0.431206 0.538270 0.560790 0.136 Uiso 0.505(7) 1 calc R . P K 2
H90C H 0.398178 0.567607 0.528169 0.136 Uiso 0.505(7) 1 calc R . P K 2
C92 C 0.3870(4) 0.7186(6) 0.5441(3) 0.091(2) Uani 0.505(7) 1 d D U P K 2
H92A H 0.408497 0.742700 0.538299 0.137 Uiso 0.505(7) 1 calc R . P K 2
H92B H 0.364817 0.701988 0.524977 0.137 Uiso 0.505(7) 1 calc R . P K 2
H92C H 0.376966 0.757226 0.555583 0.137 Uiso 0.505(7) 1 calc R . P K 2
C94 C 0.3701(3) 0.6071(8) 0.5747(3) 0.090(2) Uani 0.505(7) 1 d D U P K 2
H94A H 0.360054 0.645725 0.586202 0.136 Uiso 0.505(7) 1 calc R . P K 2
H94B H 0.347948 0.590398 0.555624 0.136 Uiso 0.505(7) 1 calc R . P K 2
H94C H 0.380976 0.561062 0.588245 0.136 Uiso 0.505(7) 1 calc R . P K 2
C103 C 0.6389(3) 0.5729(17) 0.7693(7) 0.084(2) Uani 0.171(7) 1 d D U P L 2
H10J H 0.649580 0.589655 0.791389 0.126 Uiso 0.171(7) 1 calc R . P L 2
H10K H 0.640976 0.515271 0.768137 0.126 Uiso 0.171(7) 1 calc R . P L 2
H10L H 0.654690 0.597746 0.757944 0.126 Uiso 0.171(7) 1 calc R . P L 2
C105 C 0.5684(7) 0.5538(16) 0.7703(6) 0.082(2) Uani 0.171(7) 1 d D U P L 2
H10M H 0.540008 0.569696 0.760613 0.124 Uiso 0.171(7) 1 calc R . P L 2
H10N H 0.570726 0.496699 0.767767 0.124 Uiso 0.171(7) 1 calc R . P L 2
H10O H 0.578520 0.567101 0.792783 0.124 Uiso 0.171(7) 1 calc R . P L 2
C107 C 0.5903(9) 0.6888(5) 0.7581(7) 0.083(2) Uani 0.171(7) 1 d D U P L 2
H10P H 0.561949 0.704806 0.748383 0.124 Uiso 0.171(7) 1 calc R . P L 2
H10Q H 0.600375 0.701706 0.780601 0.124 Uiso 0.171(7) 1 calc R . P L 2
H10R H 0.606475 0.716836 0.747846 0.124 Uiso 0.171(7) 1 calc R . P L 2

loop_
_atom_site_aniso_label
_atom_site_aniso_U_11
_atom_site_aniso_U_22
_atom_site_aniso_U_33
_atom_site_aniso_U_23
_atom_site_aniso_U_13
_atom_site_aniso_U_12
Cr1 0.0238(3) 0.0270(4) 0.0343(4) 0.0047(3) 0.0108(3) 0.0010(3)
Cr2 0.0271(3) 0.0283(4) 0.0358(4) 0.0010(3) 0.0142(3) -0.0023(3)
Cr3 0.0305(4) 0.0274(4) 0.0374(4) -0.0006(3) 0.0137(3) -0.0040(3)
Cr4 0.0320(4) 0.0242(4) 0.0331(4) 0.0004(3) 0.0103(3) -0.0020(3)
Cr5 0.0413(4) 0.0239(4) 0.0417(4) 0.0002(3) 0.0200(3) 0.0048(3)
Cr6 0.0349(4) 0.0285(4) 0.0486(5) 0.0037(3) 0.0206(3) 0.0070(3)
Cr7 0.0270(3) 0.0289(4) 0.0489(5) 0.0055(3) 0.0164(3) 0.0041(3)
Cr8 0.0249(3) 0.0247(4) 0.0324(4) 0.0027(3) 0.0115(3) 0.0009(3)
F1 0.0266(12) 0.0260(14) 0.0351(14) 0.0051(11) 0.0110(10) -0.0010(10)
F2 0.0340(13) 0.0273(14) 0.0337(14) 0.0003(11) 0.0150(10) -0.0011(10)
F3 0.0308(12) 0.0244(13) 0.0352(14) -0.0033(10) 0.0131(10) -0.0025(10)
F4 0.0356(13) 0.0276(14) 0.0290(13) 0.0019(10) 0.0116(10) 0.0015(10)
F5 0.0363(13) 0.0258(14) 0.0334(14) -0.0014(10) 0.0145(11) 0.0033(10)
F6 0.0282(12) 0.0276(14) 0.0385(14) 0.0014(11) 0.0117(10) 0.0027(10)
F7 0.0305(12) 0.0284(14) 0.0359(14) 0.0046(11) 0.0130(10) 0.0048(10)
F8 0.0287(12) 0.0225(13) 0.0375(14) -0.0019(10) 0.0134(10) -0.0010(9)
O1 0.0391(18) 0.038(2) 0.061(2) 0.0114(17) 0.0278(16) 0.0132(15)
O2 0.051(2) 0.030(2) 0.061(2) -0.0021(17) 0.0347(17) 0.0004(15)
O3 0.0351(17) 0.058(2) 0.0334(18) 0.0086(16) 0.0044(14) -0.0118(16)
O4 0.0239(15) 0.045(2) 0.044(2) 0.0069(16) 0.0072(13) -0.0054(13)
O5 0.0387(18) 0.034(2) 0.058(2) 0.0002(16) 0.0284(16) -0.0046(15)
O6 0.0305(16) 0.041(2) 0.065(2) -0.0024(17) 0.0235(16) -0.0063(15)
O7 0.0471(19) 0.037(2) 0.0325(18) -0.0016(15) 0.0148(14) -0.0111(15)
O8 0.0458(19) 0.033(2) 0.0360(18) 0.0013(14) 0.0201(14) -0.0014(15)
O9 0.0444(19) 0.034(2) 0.059(2) 0.0100(17) 0.0257(17) -0.0015(15)
O10 0.048(2) 0.034(2) 0.051(2) 0.0123(16) 0.0240(16) 0.0010(15)
O11 0.0364(17) 0.040(2) 0.0402(19) -0.0085(16) 0.0042(14) -0.0008(15)
O12 0.0380(18) 0.035(2) 0.045(2) -0.0121(15) 0.0075(15) -0.0045(14)
O13 0.052(2) 0.0204(18) 0.060(2) 0.0047(15) 0.0232(17) -0.0010(15)
O14 0.074(3) 0.0219(19) 0.088(3) 0.0010(18) 0.050(2) 0.0067(18)
O15 0.0347(17) 0.048(2) 0.0277(17) -0.0010(14) 0.0059(13) 0.0017(14)
O16 0.0368(18) 0.055(2) 0.0342(19) 0.0109(16) 0.0094(14) 0.0077(15)
O17 0.058(2) 0.036(2) 0.088(3) 0.014(2) 0.043(2) 0.0199(18)
O18 0.048(2) 0.045(2) 0.118(4) 0.031(2) 0.046(2) 0.0217(18)
O19 0.068(3) 0.050(2) 0.045(2) -0.0187(18) 0.0299(19) -0.0171(19)
O20 0.090(3) 0.036(2) 0.046(2) -0.0112(17) 0.039(2) -0.009(2)
O21 0.068(3) 0.043(2) 0.099(3) 0.014(2) 0.061(2) 0.0161(19)
O22 0.047(2) 0.045(2) 0.092(3) 0.017(2) 0.044(2) 0.0124(18)
O23 0.0415(19) 0.043(2) 0.054(2) 0.0100(18) -0.0042(16) -0.0051(16)
O24 0.0394(19) 0.035(2) 0.063(2) -0.0109(18) -0.0018(17) 0.0079(15)
O25 0.0386(19) 0.034(2) 0.109(3) 0.016(2) 0.038(2) 0.0024(16)
O26 0.0333(17) 0.0280(18) 0.063(2) 0.0112(16) 0.0227(15) 0.0011(13)
O27 0.050(2) 0.049(2) 0.040(2) 0.0087(16) 0.0255(16) 0.0180(16)
O28 0.0356(17) 0.047(2) 0.0334(18) 0.0002(15) 0.0123(14) 0.0102(15)
O29 0.0299(16) 0.0302(18) 0.048(2) 0.0116(15) 0.0146(14) 0.0033(13)
O30 0.0360(17) 0.036(2) 0.048(2) 0.0144(15) 0.0204(15) 0.0103(14)
O31 0.0306(16) 0.0306(18) 0.0370(18) -0.0057(14) 0.0105(13) -0.0038(13)
O32 0.0332(16) 0.0306(18) 0.0378(18) -0.0064(14) 0.0139(13) -0.0044(13)
C1 0.032(2) 0.040(3) 0.053(3) -0.005(2) 0.016(2) 0.003(2)
C2 0.110(4) 0.056(3) 0.141(5) -0.009(3) 0.083(4) 0.018(3)
C9 0.038(3) 0.063(4) 0.052(3) 0.015(3) 0.007(2) -0.015(2)
C18 0.035(2) 0.039(3) 0.049(3) 0.000(2) 0.020(2) -0.003(2)
C19 0.039(3) 0.053(4) 0.095(5) -0.004(3) 0.039(3) -0.005(2)
C20 0.030(3) 0.090(6) 0.139(7) -0.027(5) 0.021(4) -0.015(3)
C21 0.096(6) 0.102(7) 0.153(8) 0.025(6) 0.096(6) -0.003(5)
C22 0.050(4) 0.069(5) 0.170(8) -0.016(5) 0.064(5) 0.003(3)
C23 0.033(2) 0.042(3) 0.036(3) 0.003(2) 0.0163(19) -0.003(2)
C24 0.071(3) 0.064(3) 0.040(2) -0.0057(19) 0.020(2) -0.013(2)
C31 0.043(3) 0.037(3) 0.045(3) 0.000(2) 0.019(2) -0.010(2)
C32 0.074(3) 0.075(3) 0.087(3) 0.034(3) 0.046(3) -0.003(2)
C39 0.042(3) 0.035(3) 0.035(3) -0.004(2) 0.012(2) -0.011(2)
C40 0.064(3) 0.067(3) 0.061(3) -0.024(2) -0.002(2) -0.010(2)
C47 0.045(3) 0.032(3) 0.044(3) 0.000(2) 0.009(2) 0.002(2)
C48 0.089(3) 0.028(2) 0.066(3) -0.011(2) 0.022(2) -0.008(2)
C55 0.040(3) 0.025(3) 0.033(3) 0.0053(19) 0.004(2) 0.0020(19)
C56 0.064(3) 0.056(3) 0.057(2) -0.006(2) 0.000(2) -0.012(2)
C63 0.045(3) 0.039(3) 0.045(3) 0.002(2) 0.017(2) 0.015(2)
C64 0.073(3) 0.069(4) 0.116(4) 0.025(3) 0.050(3) 0.040(3)
C71 0.048(3) 0.041(3) 0.036(3) -0.005(2) 0.013(2) 0.010(2)
C72 0.100(4) 0.125(5) 0.055(3) -0.034(3) 0.018(3) -0.008(3)
C79 0.038(3) 0.042(3) 0.047(3) 0.001(2) 0.020(2) 0.002(2)
C80 0.078(3) 0.100(4) 0.111(4) 0.012(3) 0.073(3) 0.017(3)
C87 0.029(2) 0.050(3) 0.037(3) -0.003(2) 0.010(2) 0.001(2)
C88 0.054(3) 0.116(5) 0.063(3) -0.018(3) -0.005(2) -0.009(3)
C95 0.032(2) 0.035(3) 0.050(3) 0.003(2) 0.015(2) -0.002(2)
C96 0.059(3) 0.060(3) 0.144(4) 0.002(3) 0.053(3) -0.022(2)
C97 0.081(4) 0.071(4) 0.167(5) 0.030(4) 0.039(4) -0.021(3)
C98 0.069(3) 0.073(4) 0.150(5) -0.026(4) 0.051(3) -0.025(3)
C99 0.065(3) 0.071(4) 0.140(5) -0.007(3) 0.062(3) -0.026(3)
C100 0.041(3) 0.039(3) 0.033(3) 0.006(2) 0.017(2) 0.000(2)
C101 0.089(3) 0.097(4) 0.047(3) -0.016(2) 0.021(2) 0.011(3)
C108 0.033(2) 0.023(2) 0.030(2) -0.0033(18) 0.0076(18) -0.0032(18)
C109 0.040(3) 0.036(3) 0.034(3) 0.009(2) 0.008(2) 0.006(2)
C110 0.101(5) 0.068(5) 0.044(4) -0.009(3) -0.011(3) 0.018(4)
C111 0.054(3) 0.054(4) 0.058(4) 0.015(3) 0.011(3) 0.024(3)
C112 0.076(4) 0.075(5) 0.068(4) 0.044(4) 0.033(3) 0.012(4)
C113 0.038(2) 0.016(2) 0.034(2) -0.0047(18) 0.0089(19) -0.0010(17)
C114 0.055(3) 0.036(3) 0.035(3) 0.002(2) 0.002(2) -0.001(2)
C115 0.121(6) 0.088(5) 0.032(3) 0.011(3) 0.023(4) 0.028(5)
C116 0.067(4) 0.084(5) 0.061(4) 0.021(4) -0.021(3) -0.024(4)
C117 0.080(4) 0.040(3) 0.056(4) 0.018(3) 0.008(3) 0.008(3)
C3 0.112(4) 0.061(4) 0.145(5) -0.010(4) 0.086(4) 0.018(3)
C5 0.119(5) 0.061(4) 0.145(5) -0.014(4) 0.076(4) 0.016(3)
C7 0.115(5) 0.056(3) 0.145(5) -0.007(3) 0.080(4) 0.020(3)
C10 0.087(4) 0.166(6) 0.069(3) -0.003(4) -0.011(3) -0.056(4)
C11 0.084(4) 0.167(6) 0.071(4) -0.002(4) -0.013(3) -0.055(4)
C12 0.089(4) 0.167(6) 0.067(3) -0.003(4) -0.013(3) -0.053(4)
C13 0.089(4) 0.164(6) 0.070(4) -0.008(4) -0.012(3) -0.057(4)
C25 0.080(4) 0.065(4) 0.044(3) -0.013(3) 0.022(3) -0.012(3)
C27 0.071(4) 0.069(3) 0.041(3) 0.001(3) 0.016(3) -0.011(3)
C29 0.074(4) 0.068(4) 0.048(3) -0.006(3) 0.015(3) -0.016(3)
C33 0.078(4) 0.076(4) 0.091(4) 0.033(3) 0.044(3) -0.002(3)
C35 0.080(4) 0.079(4) 0.088(4) 0.033(3) 0.044(3) 0.001(3)
C37 0.076(3) 0.078(4) 0.090(4) 0.033(3) 0.046(3) -0.003(3)
C41 0.068(4) 0.070(4) 0.072(3) -0.021(3) -0.003(3) -0.017(3)
C43 0.063(3) 0.072(4) 0.067(3) -0.027(3) -0.008(3) -0.008(3)
C45 0.074(4) 0.066(4) 0.057(3) -0.025(3) 0.001(3) -0.004(3)
C49 0.094(4) 0.032(3) 0.069(4) -0.012(3) 0.028(3) -0.004(3)
C51 0.085(4) 0.029(3) 0.068(4) -0.011(3) 0.021(3) -0.013(3)
C53 0.097(4) 0.037(3) 0.073(3) -0.011(3) 0.014(3) -0.010(3)
C57 0.060(3) 0.059(4) 0.064(3) -0.004(3) -0.004(3) -0.017(3)
C59 0.067(4) 0.054(3) 0.067(3) -0.010(3) 0.004(3) -0.016(3)
C61 0.072(3) 0.061(4) 0.053(3) -0.007(3) 0.001(2) -0.004(3)
C65 0.078(4) 0.075(4) 0.120(5) 0.020(3) 0.053(4) 0.038(3)
C67 0.072(4) 0.077(4) 0.120(5) 0.025(4) 0.047(4) 0.038(3)
C69 0.079(4) 0.067(4) 0.119(5) 0.028(4) 0.046(4) 0.041(3)
C74 0.104(5) 0.129(6) 0.056(4) -0.032(4) 0.019(3) -0.007(4)
C76 0.102(5) 0.127(6) 0.056(4) -0.036(4) 0.018(3) -0.008(4)
C78 0.102(4) 0.128(6) 0.058(4) -0.032(4) 0.015(3) -0.010(4)
C81 0.087(4) 0.109(4) 0.112(4) 0.009(4) 0.071(3) 0.016(3)
C83 0.081(4) 0.103(4) 0.115(4) 0.016(4) 0.073(3) 0.013(3)
C85 0.080(4) 0.103(4) 0.116(4) 0.013(4) 0.072(3) 0.022(3)
C89 0.060(4) 0.120(5) 0.069(4) -0.019(4) -0.006(3) -0.013(3)
C91 0.063(3) 0.121(5) 0.064(4) -0.019(4) -0.003(3) -0.009(3)
C93 0.057(3) 0.122(5) 0.071(4) -0.018(4) -0.007(3) -0.006(3)
C102 0.091(4) 0.103(4) 0.057(3) -0.020(3) 0.016(3) 0.003(3)
C104 0.098(4) 0.101(4) 0.050(3) -0.009(3) 0.019(3) 0.014(3)
C106 0.093(4) 0.099(4) 0.049(3) -0.019(3) 0.022(3) 0.013(3)
C4 0.115(5) 0.060(4) 0.142(5) -0.012(4) 0.082(4) 0.018(4)
C6 0.116(5) 0.057(4) 0.144(6) -0.010(4) 0.079(4) 0.016(4)
C8 0.113(5) 0.059(4) 0.145(6) -0.009(4) 0.081(4) 0.020(4)
C14 0.086(4) 0.165(6) 0.068(3) -0.003(4) -0.011(3) -0.057(4)
C15 0.084(4) 0.164(6) 0.071(3) -0.006(4) -0.013(3) -0.060(4)
C16 0.087(4) 0.168(6) 0.071(3) 0.000(4) -0.016(3) -0.051(4)
C17 0.092(4) 0.168(6) 0.069(3) -0.009(4) -0.011(3) -0.054(4)
C26 0.078(4) 0.066(4) 0.044(3) -0.012(3) 0.024(3) -0.012(3)
C28 0.071(4) 0.069(4) 0.042(3) 0.001(3) 0.015(3) -0.011(3)
C30 0.076(4) 0.066(4) 0.045(3) -0.009(3) 0.015(3) -0.017(3)
C34 0.080(3) 0.077(4) 0.089(4) 0.035(3) 0.044(3) 0.001(3)
C36 0.079(3) 0.082(4) 0.087(4) 0.032(3) 0.046(3) 0.003(3)
C38 0.081(3) 0.079(4) 0.095(4) 0.032(3) 0.041(3) -0.009(3)
C42 0.065(4) 0.071(4) 0.069(3) -0.023(3) -0.003(3) -0.013(3)
C44 0.063(4) 0.070(4) 0.063(4) -0.025(3) -0.005(3) -0.009(3)
C46 0.071(4) 0.067(4) 0.059(4) -0.025(4) -0.002(3) -0.007(3)
C50 0.092(4) 0.030(3) 0.067(4) -0.014(4) 0.023(4) -0.004(3)
C52 0.091(4) 0.033(3) 0.071(4) -0.011(3) 0.021(3) -0.011(3)
C54 0.094(4) 0.033(3) 0.069(3) -0.012(3) 0.021(3) -0.009(3)
C58 0.062(3) 0.059(4) 0.063(3) -0.004(4) -0.003(3) -0.016(3)
C60 0.066(4) 0.053(3) 0.064(3) -0.009(3) 0.003(3) -0.015(3)
C62 0.070(4) 0.060(4) 0.054(3) -0.007(3) 0.002(3) -0.005(3)
C66 0.073(3) 0.076(4) 0.120(5) 0.024(4) 0.050(4) 0.037(3)
C68 0.078(4) 0.067(5) 0.118(5) 0.029(4) 0.045(4) 0.041(4)
C70 0.079(4) 0.074(4) 0.122(5) 0.018(4) 0.052(4) 0.037(4)
C73 0.105(4) 0.131(6) 0.058(3) -0.027(3) 0.015(3) -0.006(4)
C75 0.102(4) 0.129(6) 0.055(3) -0.038(3) 0.021(3) -0.007(4)
C77 0.103(4) 0.127(6) 0.059(3) -0.034(4) 0.015(3) -0.013(4)
C82 0.083(4) 0.104(4) 0.113(4) 0.013(4) 0.073(4) 0.016(4)
C84 0.081(4) 0.105(4) 0.116(5) 0.013(4) 0.071(4) 0.016(4)
C86 0.083(4) 0.104(4) 0.113(5) 0.010(4) 0.073(4) 0.019(4)
C90 0.063(3) 0.121(5) 0.066(4) -0.022(4) -0.004(3) -0.008(3)
C92 0.061(4) 0.121(5) 0.067(4) -0.015(3) -0.007(3) -0.008(3)
C94 0.056(3) 0.123(5) 0.070(4) -0.017(4) -0.004(3) -0.013(3)
C103 0.092(4) 0.101(4) 0.052(3) -0.015(3) 0.018(3) 0.010(3)
C105 0.094(4) 0.100(4) 0.049(3) -0.013(3) 0.021(3) 0.011(3)
C107 0.092(4) 0.099(4) 0.051(3) -0.019(3) 0.019(3) 0.009(3)

loop_
_atom_type_symbol
_atom_type_description
_atom_type_scat_dispersion_real
_atom_type_scat_dispersion_imag
_atom_type_scat_source
C C 0.0033 0.0016 'International Tables Vol C Tables 4.2.6.8 and 6.1.1.4'
H H 0.0000 0.0000 'International Tables Vol C Tables 4.2.6.8 and 6.1.1.4'
Cr Cr 0.3209 0.6236 'International Tables Vol C Tables 4.2.6.8 and 6.1.1.4'
F F 0.0171 0.0103 'International Tables Vol C Tables 4.2.6.8 and 6.1.1.4'
O O 0.0106 0.0060 'International Tables Vol C Tables 4.2.6.8 and 6.1.1.4'

loop_
_geom_angle_atom_site_label_1
_geom_angle_atom_site_label_2
_geom_angle_atom_site_label_3
_geom_angle
F1 Cr1 F8 89.43(11)
F1 Cr1 O1 93.57(13)
F1 Cr1 O3 90.42(12)
F1 Cr1 O30 178.00(14)
F1 Cr1 O32 84.99(12)
F8 Cr1 O1 176.37(13)
F8 Cr1 O3 90.42(13)
F8 Cr1 O30 90.57(12)
F8 Cr1 O32 90.51(12)
O1 Cr1 O3 91.59(16)
O1 Cr1 O32 87.73(14)
O30 Cr1 O1 86.50(14)
O30 Cr1 O3 87.58(14)
O30 Cr1 O32 97.01(14)
O32 Cr1 O3 175.31(14)
F1 Cr2 F2 89.23(11)
F1 Cr2 O2 91.67(13)
F1 Cr2 O4 91.27(12)
F1 Cr2 O5 177.85(13)
F1 Cr2 O7 90.41(12)
F2 Cr2 O2 178.50(13)
F2 Cr2 O4 89.00(13)
F2 Cr2 O5 92.24(13)
F2 Cr2 O7 91.11(13)
O2 Cr2 O4 92.17(15)
O2 Cr2 O5 86.89(14)
O2 Cr2 O7 87.69(15)
O5 Cr2 O4 87.19(14)
O5 Cr2 O7 91.12(14)
O7 Cr2 O4 178.31(14)
F2 Cr3 O6 89.81(13)
F2 Cr3 O8 92.53(12)
F2 Cr3 O9 176.98(13)
F2 Cr3 O11 90.13(13)
F3 Cr3 F2 90.01(11)
F3 Cr3 O6 179.54(14)
F3 Cr3 O8 88.98(12)
F3 Cr3 O9 93.01(13)
F3 Cr3 O11 91.39(12)
O6 Cr3 O8 91.45(15)
O6 Cr3 O9 87.18(15)
O6 Cr3 O11 88.19(15)
O9 Cr3 O8 87.72(15)
O11 Cr3 O8 177.32(15)
O11 Cr3 O9 89.60(15)
F3 Cr4 F4 89.88(11)
F3 Cr4 O10 91.79(13)
F3 Cr4 O12 91.21(12)
F3 Cr4 O13 177.30(13)
F3 Cr4 O15 87.66(12)
F4 Cr4 O10 178.10(13)
F4 Cr4 O12 90.27(13)
F4 Cr4 O13 92.05(13)
F4 Cr4 O15 90.45(13)
O10 Cr4 O12 90.60(15)
O13 Cr4 O10 86.31(15)
O13 Cr4 O12 86.89(14)
O13 Cr4 O15 94.21(14)
O15 Cr4 O10 88.72(15)
O15 Cr4 O12 178.66(15)
F4 Cr5 O14 90.50(14)
F4 Cr5 O16 90.75(13)
F4 Cr5 O17 175.30(15)
F4 Cr5 O19 90.01(14)
F5 Cr5 F4 92.21(11)
F5 Cr5 O14 176.37(14)
F5 Cr5 O16 87.35(13)
F5 Cr5 O17 92.39(14)
F5 Cr5 O19 90.20(14)
O14 Cr5 O17 84.94(17)
O14 Cr5 O19 87.39(17)
O16 Cr5 O14 95.04(17)
O16 Cr5 O17 88.54(16)
O16 Cr5 O19 177.45(16)
O17 Cr5 O19 90.90(18)
F5 Cr6 F6 90.63(11)
F5 Cr6 O18 92.73(15)
F5 Cr6 O20 90.77(14)
F5 Cr6 O21 178.05(14)
F5 Cr6 O23 90.75(15)
F6 Cr6 O18 176.59(15)
F6 Cr6 O20 89.85(14)
F6 Cr6 O21 91.02(14)
F6 Cr6 O23 92.22(13)
O18 Cr6 O20 90.69(19)
O18 Cr6 O21 85.63(17)
O18 Cr6 O23 87.16(18)
O20 Cr6 O21 88.18(18)
O20 Cr6 O23 177.42(17)
O23 Cr6 O21 90.24(19)
F6 Cr7 O22 92.05(14)
F6 Cr7 O24 91.99(13)
F6 Cr7 O25 178.47(14)
F6 Cr7 O27 89.20(13)
F7 Cr7 F6 89.17(11)
F7 Cr7 O22 178.31(14)
F7 Cr7 O24 90.94(14)
F7 Cr7 O25 91.93(14)
F7 Cr7 O27 90.49(12)
O22 Cr7 O24 90.19(17)
O22 Cr7 O25 86.88(17)
O22 Cr7 O27 88.35(16)
O25 Cr7 O24 86.94(17)
O25 Cr7 O27 91.84(17)
O27 Cr7 O24 178.15(17)
F7 Cr8 F8 90.77(11)
F7 Cr8 O26 92.62(12)
F7 Cr8 O28 90.19(12)
F7 Cr8 O29 177.09(13)
F7 Cr8 O31 85.13(12)
F8 Cr8 O26 175.92(13)
F8 Cr8 O28 89.79(13)
F8 Cr8 O29 90.26(12)
F8 Cr8 O31 90.22(12)
O26 Cr8 O28 92.46(15)
O26 Cr8 O29 86.46(13)
O26 Cr8 O31 87.81(14)
O29 Cr8 O28 87.09(14)
O31 Cr8 O28 175.32(14)
O31 Cr8 O29 97.59(14)
Cr2 F1 Cr1 123.81(12)
Cr3 F2 Cr2 123.33(13)
Cr3 F3 Cr4 124.35(13)
Cr5 F4 Cr4 124.29(13)
Cr6 F5 Cr5 124.64(13)
Cr6 F6 Cr7 124.40(13)
Cr7 F7 Cr8 125.44(13)
Cr8 F8 Cr1 124.69(13)
C1 O1 Cr1 133.4(3)
C1 O2 Cr2 130.5(3)
C9 O3 Cr1 129.0(3)
C9 O4 Cr2 134.5(3)
C18 O5 Cr2 133.6(3)
C18 O6 Cr3 129.1(3)
C23 O7 Cr2 128.4(3)
C23 O8 Cr3 135.1(3)
C31 O9 Cr3 135.1(3)
C31 O10 Cr4 130.9(3)
C39 O11 Cr3 130.2(3)
C39 O12 Cr4 135.9(3)
C47 O13 Cr4 133.3(3)
C47 O14 Cr5 134.1(3)
C55 O15 Cr4 132.4(3)
C55 O16 Cr5 133.9(3)
C63 O17 Cr5 135.7(3)
C63 O18 Cr6 133.4(3)
C71 O19 Cr5 133.7(3)
C71 O20 Cr6 135.3(3)
C79 O21 Cr6 135.0(3)
C79 O22 Cr7 134.7(3)
C87 O23 Cr6 135.4(3)
C87 O24 Cr7 134.1(3)
C95 O25 Cr7 134.2(3)
C95 O26 Cr8 134.9(3)
C100 O27 Cr7 135.1(3)
C100 O28 Cr8 133.2(3)
C108 O29 Cr8 134.0(3)
C108 O30 Cr1 133.1(3)
C113 O31 Cr8 131.1(3)
C113 O32 Cr1 130.9(3)
O1 C1 C2 116.5(5)
O2 C1 O1 126.1(4)
O2 C1 C2 117.5(5)
C1 C2 C5 105.1(6)
C1 C2 C8 101.0(9)
C3 C2 C1 110.0(6)
C3 C2 C5 109.7(3)
C3 C2 C7 109.9(3)
C7 C2 C1 112.5(6)
C7 C2 C5 109.6(3)
C4 C2 C1 112.5(8)
C4 C2 C8 109.6(3)
C6 C2 C1 114.0(8)
C6 C2 C4 109.8(4)
C6 C2 C8 109.7(4)
O3 C9 C10 122.9(7)
O3 C9 C14 114.0(5)
O4 C9 O3 127.0(4)
O4 C9 C10 110.1(7)
O4 C9 C14 119.0(5)
O5 C18 O6 125.8(4)
O5 C18 C19 118.6(5)
O6 C18 C19 115.6(4)
C18 C19 C20 107.2(5)
C18 C19 C21 108.2(5)
C18 C19 C22 111.2(5)
C21 C19 C20 108.9(6)
C22 C19 C20 110.3(6)
C22 C19 C21 111.0(6)
O7 C23 C24 116.7(4)
O8 C23 O7 125.3(4)
O8 C23 C24 117.9(4)
C23 C24 C27 109.7(6)
C23 C24 C29 106.9(5)
C23 C24 C26 100.9(6)
C23 C24 C30 112.1(6)
C25 C24 C23 109.3(6)
C25 C24 C27 110.3(3)
C25 C24 C29 110.3(3)
C27 C24 C29 110.2(3)
C28 C24 C23 112.7(7)
C28 C24 C26 110.3(3)
C28 C24 C30 110.4(3)
C30 C24 C26 110.1(3)
O9 C31 C32 115.8(4)
O10 C31 O9 125.6(4)
O10 C31 C32 118.6(4)
C31 C32 C33 105.7(10)
C31 C32 C37 111.1(9)
C31 C32 C36 107.8(5)
C35 C32 C31 109.5(9)
C35 C32 C33 110.2(3)
C35 C32 C37 110.2(3)
C37 C32 C33 110.1(3)
C34 C32 C31 111.5(5)
C34 C32 C36 110.1(3)
C34 C32 C38 110.4(3)
C38 C32 C31 107.0(5)
C38 C32 C36 110.1(3)
O11 C39 O12 126.0(4)
O11 C39 C40 118.6(4)
O12 C39 C40 115.4(4)
C39 C40 C41 106.5(5)
C39 C40 C45 107.8(5)
C39 C40 C44 103.0(7)
C43 C40 C39 113.0(5)
C43 C40 C41 110.0(3)
C43 C40 C45 110.0(3)
C45 C40 C41 109.4(3)
C42 C40 C39 106.0(7)
C42 C40 C44 109.4(3)
C46 C40 C39 118.8(8)
C46 C40 C42 109.7(3)
C46 C40 C44 109.5(3)
O13 C47 O14 125.4(4)
O13 C47 C48 117.2(5)
O14 C47 C48 117.5(5)
C47 C48 C51 109.7(5)
C47 C48 C50 108.0(7)
C47 C48 C54 101.7(6)
C49 C48 C47 111.6(5)
C49 C48 C51 110.0(3)
C49 C48 C53 110.6(3)
C53 C48 C47 105.0(5)
C53 C48 C51 109.9(3)
C50 C48 C54 109.8(3)
C52 C48 C47 116.6(7)
C52 C48 C50 110.2(3)
C52 C48 C54 110.2(3)
O15 C55 O16 125.6(4)
O15 C55 C56 117.6(4)
O16 C55 C56 116.7(4)
C55 C56 C57 108.0(6)
C55 C56 C59 105.9(5)
C55 C56 C61 111.2(6)
C55 C56 C58 115.9(9)
C55 C56 C60 100.8(7)
C55 C56 C62 107.9(8)
C57 C56 C59 110.5(3)
C57 C56 C61 110.5(3)
C59 C56 C61 110.6(3)
C58 C56 C62 110.6(3)
C60 C56 C58 110.6(3)
C60 C56 C62 110.6(3)
O17 C63 O18 126.0(4)
O17 C63 C64 116.8(5)
O18 C63 C64 117.1(5)
C63 C64 C65 107.1(6)
C63 C64 C67 105.0(6)
C63 C64 C68 107.1(7)
C63 C64 C70 104.5(6)
C67 C64 C65 110.4(3)
C69 C64 C63 112.8(6)
C69 C64 C65 110.6(3)
C69 C64 C67 110.7(3)
C66 C64 C63 113.3(7)
C66 C64 C68 110.6(3)
C66 C64 C70 110.6(3)
C70 C64 C68 110.6(3)
O19 C71 O20 125.5(4)
O19 C71 C72 118.7(5)
O20 C71 C72 115.9(5)
C71 C72 C76 97.7(9)
C71 C72 C73 108.3(6)
C74 C72 C71 120.5(10)
C74 C72 C76 108.5(4)
C74 C72 C78 108.9(4)
C78 C72 C71 111.8(9)
C78 C72 C76 108.3(4)
C75 C72 C71 109.5(5)
C75 C72 C73 108.1(4)
C77 C72 C71 113.0(6)
C77 C72 C73 108.3(4)
C77 C72 C75 109.5(4)
O21 C79 O22 125.4(5)
O21 C79 C80 117.5(5)
O22 C79 C80 117.1(5)
C79 C80 C81 104.9(5)
C79 C80 C83 111.3(5)
C79 C80 C84 101.4(8)
C79 C80 C86 111.1(8)
C83 C80 C81 109.1(3)
C85 C80 C79 112.5(5)
C85 C80 C81 109.4(3)
C85 C80 C83 109.6(3)
C82 C80 C79 116.2(8)
C82 C80 C84 109.3(3)
C82 C80 C86 109.4(3)
C86 C80 C84 109.1(3)
O23 C87 O24 124.7(4)
O23 C87 C88 117.5(4)
O24 C87 C88 117.7(5)
C87 C88 C89 109.4(6)
C87 C88 C92 110.9(6)
C91 C88 C87 109.4(6)
C91 C88 C89 109.5(3)
C91 C88 C93 109.7(3)
C93 C88 C87 109.5(6)
C93 C88 C89 109.4(3)
C90 C88 C87 108.9(6)
C90 C88 C92 109.4(3)
C94 C88 C87 108.4(6)
C94 C88 C90 109.7(3)
C94 C88 C92 109.5(3)
O25 C95 C96 117.7(5)
O26 C95 O25 125.1(4)
O26 C95 C96 117.2(5)
C95 C96 C98 104.9(6)
C97 C96 C95 111.1(6)
C97 C96 C98 105.7(7)
C97 C96 C99 114.0(7)
C99 C96 C95 111.5(6)
C99 C96 C98 109.0(6)
O27 C100 O28 125.6(4)
O27 C100 C101 118.4(4)
O28 C100 C101 116.0(4)
C100 C101 C102 106.9(5)
C100 C101 C104 109.7(5)
C100 C101 C105 102.1(11)
C100 C101 C107 108.6(12)
C102 C101 C104 109.1(3)
C106 C101 C100 112.1(5)
C106 C101 C102 109.6(3)
C106 C101 C104 109.3(3)
C103 C101 C100 117.7(12)
C103 C101 C105 109.4(3)
C103 C101 C107 109.4(3)
C107 C101 C105 109.3(3)
O29 C108 O30 125.2(4)
O29 C108 C109 118.0(4)
O30 C108 C109 116.8(4)
C108 C109 C110 104.9(4)
C108 C109 C112 110.6(4)
C110 C109 C112 110.7(5)
C111 C109 C108 110.8(4)
C111 C109 C110 109.6(5)
C111 C109 C112 110.0(5)
O31 C113 C114 117.8(4)
O32 C113 O31 123.9(4)
O32 C113 C114 118.2(4)
C113 C114 C115 111.3(5)
C113 C114 C117 104.1(4)
C116 C114 C113 111.9(5)
C116 C114 C115 110.7(6)
C116 C114 C117 110.2(5)
C117 C114 C115 108.5(5)
C9 C10 C11 108.0(12)
C9 C10 C12 111.1(12)
C9 C10 C13 107.2(12)
C12 C10 C11 110.1(7)
C12 C10 C13 110.2(7)
C13 C10 C11 110.1(7)
C9 C14 C16 105.7(7)
C9 C14 C17 108.4(7)
C15 C14 C9 111.2(7)
C15 C14 C16 110.5(4)
C15 C14 C17 110.5(4)
C17 C14 C16 110.4(4)

loop_
_geom_bond_atom_site_label_1
_geom_bond_atom_site_label_2
_geom_bond_distance
Cr1 F1 1.910(2)
Cr1 F8 1.922(2)
Cr1 O1 1.951(3)
Cr1 O3 1.962(3)
Cr1 O30 1.949(3)
Cr1 O32 1.957(3)
Cr2 F1 1.899(2)
Cr2 F2 1.911(3)
Cr2 O2 1.952(3)
Cr2 O4 1.957(3)
Cr2 O5 1.952(3)
Cr2 O7 1.954(3)
Cr3 F2 1.909(3)
Cr3 F3 1.906(2)
Cr3 O6 1.951(3)
Cr3 O8 1.965(3)
Cr3 O9 1.957(3)
Cr3 O11 1.956(3)
Cr4 F3 1.908(2)
Cr4 F4 1.920(3)
Cr4 O10 1.958(3)
Cr4 O12 1.965(3)
Cr4 O13 1.948(3)
Cr4 O15 1.953(3)
Cr5 F4 1.915(3)
Cr5 F5 1.915(3)
Cr5 O14 1.942(4)
Cr5 O16 1.941(3)
Cr5 O17 1.946(4)
Cr5 O19 1.956(4)
Cr6 F5 1.906(3)
Cr6 F6 1.908(2)
Cr6 O18 1.947(4)
Cr6 O20 1.951(4)
Cr6 O21 1.958(4)
Cr6 O23 1.957(4)
Cr7 F6 1.908(3)
Cr7 F7 1.898(3)
Cr7 O22 1.948(4)
Cr7 O24 1.961(3)
Cr7 O25 1.952(4)
Cr7 O27 1.957(3)
Cr8 F7 1.913(2)
Cr8 F8 1.915(2)
Cr8 O26 1.943(3)
Cr8 O28 1.960(3)
Cr8 O29 1.958(3)
Cr8 O31 1.957(3)
O1 C1 1.262(6)
O2 C1 1.253(6)
O3 C9 1.252(6)
O4 C9 1.244(6)
O5 C18 1.250(6)
O6 C18 1.258(6)
O7 C23 1.259(6)
O8 C23 1.256(6)
O9 C31 1.256(6)
O10 C31 1.249(6)
O11 C39 1.248(6)
O12 C39 1.257(6)
O13 C47 1.248(6)
O14 C47 1.251(6)
O15 C55 1.250(6)
O16 C55 1.252(6)
O17 C63 1.233(6)
O18 C63 1.237(6)
O19 C71 1.246(6)
O20 C71 1.250(6)
O21 C79 1.227(6)
O22 C79 1.240(6)
O23 C87 1.243(6)
O24 C87 1.250(6)
O25 C95 1.255(6)
O26 C95 1.254(6)
O27 C100 1.256(5)
O28 C100 1.258(6)
O29 C108 1.253(5)
O30 C108 1.255(5)
O31 C113 1.263(6)
O32 C113 1.255(5)
C1 C2 1.522(4)
C2 C3 1.522(4)
C2 C5 1.523(4)
C2 C7 1.522(4)
C2 C4 1.522(4)
C2 C6 1.522(4)
C2 C8 1.523(4)
C9 C10 1.555(11)
C9 C14 1.539(7)
C18 C19 1.518(7)
C19 C20 1.542(9)
C19 C21 1.538(9)
C19 C22 1.525(9)
C23 C24 1.529(3)
C24 C25 1.530(3)
C24 C27 1.530(4)
C24 C29 1.530(4)
C24 C26 1.531(4)
C24 C28 1.529(4)
C24 C30 1.530(4)
C31 C32 1.525(4)
C32 C33 1.526(4)
C32 C35 1.525(4)
C32 C37 1.526(4)
C32 C34 1.525(4)
C32 C36 1.526(4)
C32 C38 1.525(4)
C39 C40 1.529(4)
C40 C41 1.530(4)
C40 C43 1.527(4)
C40 C45 1.529(4)
C40 C42 1.530(4)
C40 C44 1.530(4)
C40 C46 1.529(4)
C47 C48 1.527(4)
C48 C49 1.525(4)
C48 C51 1.528(4)
C48 C53 1.526(4)
C48 C50 1.527(4)
C48 C52 1.525(4)
C48 C54 1.527(4)
C55 C56 1.534(3)
C56 C57 1.534(4)
C56 C59 1.534(4)
C56 C61 1.534(4)
C56 C58 1.534(4)
C56 C60 1.534(4)
C56 C62 1.534(4)
C63 C64 1.529(4)
C64 C65 1.529(4)
C64 C67 1.530(4)
C64 C69 1.529(4)
C64 C66 1.529(4)
C64 C68 1.529(4)
C64 C70 1.529(4)
C71 C72 1.513(5)
C72 C74 1.512(5)
C72 C76 1.515(5)
C72 C78 1.513(5)
C72 C73 1.516(5)
C72 C75 1.512(5)
C72 C77 1.511(5)
C79 C80 1.512(4)
C80 C81 1.513(4)
C80 C83 1.512(4)
C80 C85 1.511(4)
C80 C82 1.512(4)
C80 C84 1.513(4)
C80 C86 1.512(4)
C87 C88 1.524(4)
C88 C89 1.525(4)
C88 C91 1.523(4)
C88 C93 1.524(4)
C88 C90 1.524(4)
C88 C92 1.525(4)
C88 C94 1.523(4)
C95 C96 1.515(8)
C96 C97 1.497(11)
C96 C98 1.563(11)
C96 C99 1.507(10)
C100 C101 1.523(4)
C101 C102 1.523(4)
C101 C104 1.524(4)
C101 C106 1.523(4)
C101 C103 1.523(4)
C101 C105 1.523(4)
C101 C107 1.523(4)
C108 C109 1.527(6)
C109 C110 1.528(8)
C109 C111 1.522(7)
C109 C112 1.531(8)
C113 C114 1.522(6)
C114 C115 1.531(9)
C114 C116 1.509(8)
C114 C117 1.523(8)
C10 C11 1.555(11)
C10 C12 1.555(11)
C10 C13 1.555(11)
C14 C15 1.539(7)
C14 C16 1.540(7)
C14 C17 1.540(7)
